data_7131838
loop_
_publ_author_name
'Xiao, Yao'
'You, Zi Xin'
'Guan, Qing Lin'
'Sun, Lixian'
'Xing, Yongheng'
'Bai, Fengying'

_publ_section_title
;
 A UOF based on cyclotriphosphazene skeleton: fluorescent sensing of
 different substituted aldehyde and NACs
;
_journal_name_full 'Chemical Communications'
_journal_paper_doi 10.1039/D3CC02660D
_journal_year 2023
_chemical_formula_moiety 'C48 H18 N3 O46 P3 U6, 1[H2O], 7[C3H7NO]'
_chemical_formula_sum 'C48 H22 N3 O46 P3 U6'
_chemical_formula_weight 2897.77
_space_group_crystal_system monoclinic
_space_group_IT_number 14
_space_group_name_Hall '-P 2yn'
_space_group_name_H-M_alt 'P 1 21/n 1'
_atom_sites_solution_hydrogens geom
_atom_sites_solution_primary iterative
_audit_creation_date 2023-06-22
_audit_creation_method
;
Olex2 1.5
(compiled 2023.03.06 svn.rbb2c1857 for OlexSys, GUI svn.r6748)
;
_audit_update_record
;
2023-06-23 deposited with the CCDC.	2023-07-04 downloaded from the CCDC.
;
_cell_angle_alpha 90
_cell_angle_beta 109.474(4)
_cell_angle_gamma 90
_cell_formula_units_Z 4
_cell_length_a 21.139(3)
_cell_length_b 25.914(4)
_cell_length_c 25.518(3)
_cell_measurement_reflns_used 6334
_cell_measurement_temperature 302.83
_cell_measurement_theta_max 25.045
_cell_measurement_theta_min 2.189
_cell_volume 13179(3)
_computing_cell_refinement 'SAINT V8.38A (Bruker, 2018)'
_computing_data_reduction 'SAINT V8.38A (Bruker, 2018)'
_computing_molecular_graphics 'Olex2 1.5 (Dolomanov et al., 2009)'
_computing_publication_material 'Olex2 1.5 (Dolomanov et al., 2009)'
_computing_structure_refinement 'SHELXL 2018/3 (Sheldrick, 2015)'
_computing_structure_solution 'olex2.solve 1.5 (Bourhis et al., 2015)'
_diffrn_ambient_temperature 303.15
_diffrn_measured_fraction_theta_full 0.999
_diffrn_measured_fraction_theta_max 0.999
_diffrn_measurement_device_type 'CCD area detector'
_diffrn_measurement_method 'phi and omega scans'
_diffrn_radiation_type MoK\a
_diffrn_radiation_wavelength 0.71073
_diffrn_reflns_av_R_equivalents 0.2153
_diffrn_reflns_av_unetI/netI 0.2288
_diffrn_reflns_Laue_measured_fraction_full 0.999
_diffrn_reflns_Laue_measured_fraction_max 0.999
_diffrn_reflns_limit_h_max 25
_diffrn_reflns_limit_h_min -25
_diffrn_reflns_limit_k_max 27
_diffrn_reflns_limit_k_min -30
_diffrn_reflns_limit_l_max 29
_diffrn_reflns_limit_l_min -30
_diffrn_reflns_number 85596
_diffrn_reflns_point_group_measured_fraction_full 0.999
_diffrn_reflns_point_group_measured_fraction_max 0.999
_diffrn_reflns_theta_full 25.000
_diffrn_reflns_theta_max 25.000
_diffrn_reflns_theta_min 2.190
_exptl_absorpt_coefficient_mu 7.441
_exptl_absorpt_correction_T_max 0.7452
_exptl_absorpt_correction_T_min 0.4328
_exptl_absorpt_correction_type none
_exptl_absorpt_process_details
;
SADABS-2016/2 (Bruker,2016/2) was used for absorption correction.
wR2(int) was 0.1150 before and 0.0858 after correction.
The Ratio of minimum to maximum transmission is 0.5808.
The \l/2 correction factor is Not present.
;
_exptl_crystal_colour 'clear yellowish yellow'
_exptl_crystal_colour_lustre clear
_exptl_crystal_colour_modifier yellowish
_exptl_crystal_colour_primary yellow
_exptl_crystal_density_diffrn 1.460
_exptl_crystal_description needle
_exptl_crystal_F_000 5184
_exptl_crystal_size_max 0.12
_exptl_crystal_size_mid 0.11
_exptl_crystal_size_min 0.1
_refine_diff_density_max 2.009
_refine_diff_density_min -2.147
_refine_diff_density_rms 0.222
_refine_ls_extinction_method none
_refine_ls_goodness_of_fit_ref 1.048
_refine_ls_hydrogen_treatment constr
_refine_ls_matrix_type full
_refine_ls_number_parameters 1474
_refine_ls_number_reflns 23187
_refine_ls_number_restraints 4356
_refine_ls_restrained_S_all 0.972
_refine_ls_R_factor_all 0.1634
_refine_ls_R_factor_gt 0.0780
_refine_ls_shift/su_max 0.001
_refine_ls_shift/su_mean 0.000
_refine_ls_structure_factor_coef Fsqd
_refine_ls_weighting_details 'w=1/[\s^2^(Fo^2^)+(0.0455P)^2^] where P=(Fo^2^+2Fc^2^)/3'
_refine_ls_weighting_scheme calc
_refine_ls_wR_factor_gt 0.1525
_refine_ls_wR_factor_ref 0.1802
_reflns_Friedel_coverage 0.000
_reflns_number_gt 9841
_reflns_number_total 23187
_reflns_threshold_expression 'I > 2\s(I)'
_cod_data_source_file d3cc02660d2.cif
_cod_data_source_block 11
_cod_database_code 7131838
_shelx_shelxl_version_number 2018/3
_shelx_space_group_comment
;
The symmetry employed for this shelxl refinement is uniquely defined
by the following loop, which should always be used as a source of
symmetry information in preference to the above space-group names.
They are only intended as comments.
;
_shelx_estimated_absorpt_t_max 0.523
_shelx_estimated_absorpt_t_min 0.469
_olex2_refinement_description
;
1. Fixed Uiso
 At 1.2 times of:
  All C(H) groups
 At 1.5 times of:
  All O(H,H) groups
2. Restrained distances
 O10A-C47A = C47A-O9A
 1.25 with sigma of 0.02
 O10-C47 = C47-O9
 1.25 with sigma of 0.02
 C47-C43 = C47A-C43A
 1.5 with sigma of 0.01
 O29A-C24A = C24A-O30A
 1.25 with sigma of 0.02
 O28A-C23A = C23A-O27A
 1.25 with sigma of 0.02
 O24A-C32A = C32A-O23A
 1.25 with sigma of 0.02
 C26A-C32A = C28A-C31A
 1.5 with sigma of 0.01
 O26A-C31A = C31A-O25A
 1.25 with sigma of 0.02
 O8A-C46A = C46A-O7A
 1.25 with sigma of 0.02
 C46A-C45A = C47A-C43A
 1.5 with sigma of 0.01
 O1-C41A
 1.45 with sigma of 0.01
 O30A-C24A = C24A-O29A
 1.25 with sigma of 0.02
 C16A-C11A
 1.5 with sigma of 0.01
 O10A-O9A
 2.165 with sigma of 0.04
 O10-O9
 2.165 with sigma of 0.04
 O28A-O27A
 2.165 with sigma of 0.04
 O29A-O30A
 2.165 with sigma of 0.04
 O24A-O23A
 2.165 with sigma of 0.04
 O26A-O25A
 2.165 with sigma of 0.04
 O8A-O7A
 2.165 with sigma of 0.04
 O30A-O29A
 2.165 with sigma of 0.04
 U6-O25A \\sim U6-O25
 with sigma of 0.02
 O6-C17 \\sim O6-C17A
 with sigma of 0.02
 U6-O26A \\sim U6-O26
 with sigma of 0.02
 U3-O20 \\sim U3-O20A
 with sigma of 0.02
 O5-C30 \\sim O5A-C30A
 with sigma of 0.02
 U3-O19 \\sim U3-O19A
 with sigma of 0.02
 O4-C1A \\sim O4-C1
 with sigma of 0.02
 O1-C41A \\sim O1-C41
 with sigma of 0.02
 P3-O5A \\sim P3-O5
 with sigma of 0.02
 C31A-C28A \\sim C31-C28
 with sigma of 0.02
 C8-C3 \\sim C8A-C3A
 with sigma of 0.02
 C19-C23 \\sim C19A-C23A
 with sigma of 0.02
 C21-C24 \\sim C21A-C24A
 with sigma of 0.02
 C39A-C36A \\sim C39-C36
 with sigma of 0.02
 C23A-C18A \\sim C23A-C20A
 with sigma of 0.02
 C24A-C22A \\sim C24A-C20A
 with sigma of 0.02
 C47A-C42A \\sim C47A-C44A
 with sigma of 0.02
 O1-C42A \\sim O1-C48A
 with sigma of 0.02
 C21A-O29A \\sim C21A-O30A
 with sigma of 0.02
 C43A-O9A \\sim C43A-O10A
 with sigma of 0.02
 C45A-O7A \\sim C45A-O8A
 with sigma of 0.02
 C46A-C48A \\sim C46A-C44A
 with sigma of 0.02
3. Restrained planarity
 C43, C47, O10, O9
 with sigma of 0.1
 C43A, C47A, O10A, O9A
 with sigma of 0.1
 C23A, O27A, O28A, C19A
 with sigma of 0.1
 C21A, C19A, C18A, C22A, C20A, C17A, O6, C24A, C23A
 with sigma of 0.1
 C28A, C27A, C26A, C25A, C29A, C30A, O5A, C32A, C31A
 with sigma of 0.1
 C43A, C45A, C48A, C42A, C44A, C41A, C46A, C47A, O1
 with sigma of 0.1
 C15A, O15A, O16A, C13A
 with sigma of 0.1
 C24A, O30A, O29A, C21A
 with sigma of 0.1
 C35, C37, C38, C34, C36, C33, O2, C40, C39
 with sigma of 0.1
 C36A, C34A, C33A, C37A, C35A, C38A, C39A, O2, C40A
 with sigma of 0.1
 C46A, O8A, O7A, C45A
 with sigma of 0.1
4. Uiso/Uaniso restraints and constraints
C1 \\sim C6 \\sim C5 \\sim C4 \\sim C3 \\sim C2 \\sim C7 \\sim C8 \\sim C9
\\sim C10 \\sim C11 \\sim C12 \\sim C13 \\sim C14 \\sim C15 \\sim C16 \\sim C17
\\sim C18 \\sim C19 \\sim C20 \\sim C21 \\sim C22 \\sim C23 \\sim C24 \\sim C28
\\sim C27 \\sim C26 \\sim C25 \\sim C30 \\sim C29 \\sim C31 \\sim C32 \\sim C34
\\sim C33 \\sim C38 \\sim C37 \\sim C36 \\sim C35 \\sim C39 \\sim C40 \\sim C41
\\sim C48 \\sim C45 \\sim C44 \\sim C43 \\sim C42 \\sim C46 \\sim C47 \\sim
C41A \\sim C48A \\sim C45A \\sim C44A \\sim C43A \\sim C42A \\sim C46A \\sim
C47A \\sim C23A \\sim C24A \\sim C17A \\sim C18A \\sim C19A \\sim C20A \\sim
C21A \\sim C22A \\sim C9A \\sim C10A \\sim C11A \\sim C12A \\sim C13A \\sim
C14A \\sim C15A \\sim C16A \\sim C1A \\sim C6A \\sim C5A \\sim C4A \\sim C3A
\\sim C2A \\sim C7A \\sim C8A \\sim C28A \\sim C27A \\sim C26A \\sim C25A \\sim
C30A \\sim C29A \\sim C31A \\sim C32A \\sim C34A \\sim C33A \\sim C38A \\sim
C37A \\sim C36A \\sim C35A \\sim C39A \\sim C40A \\sim O1 \\sim O2 \\sim O3
\\sim O4 \\sim O5 \\sim O6 \\sim O7 \\sim O8 \\sim O9 \\sim O10 \\sim O11 \\sim
O12 \\sim O13 \\sim O14 \\sim O15 \\sim O16 \\sim O17 \\sim O18 \\sim O19 \\sim
O20 \\sim O21 \\sim O22 \\sim O23 \\sim O24 \\sim O25 \\sim O26 \\sim O27 \\sim
O28 \\sim O29 \\sim O30 \\sim O31 \\sim O32 \\sim O33 \\sim O34 \\sim O35 \\sim
O36 \\sim O37 \\sim O38 \\sim O39 \\sim O40 \\sim O41 \\sim O42 \\sim O43 \\sim
O44 \\sim O45 \\sim O46 \\sim O7A \\sim O8A \\sim O9A \\sim O10A \\sim O27A
\\sim O28A \\sim O29A \\sim O30A \\sim O15A \\sim O16A \\sim O17A \\sim O18A
\\sim O19A \\sim O20A \\sim O21A \\sim O22A \\sim O23A \\sim O24A \\sim O25A
\\sim O26A \\sim O5A \\sim O11A \\sim O12A \\sim O13A \\sim O14A: within 2A
with sigma of 0.01 and sigma for terminal atoms of 0.02 within 2A
Uanis(C1) \\sim Ueq, Uanis(C6) \\sim Ueq, Uanis(C5) \\sim Ueq, Uanis(C4) \\sim
Ueq, Uanis(C3) \\sim Ueq, Uanis(C2) \\sim Ueq, Uanis(C7) \\sim Ueq, Uanis(C8)
\\sim Ueq, Uanis(C9) \\sim Ueq, Uanis(C10) \\sim Ueq, Uanis(C11) \\sim Ueq,
Uanis(C12) \\sim Ueq, Uanis(C13) \\sim Ueq, Uanis(C14) \\sim Ueq, Uanis(C15)
\\sim Ueq, Uanis(C16) \\sim Ueq, Uanis(C17) \\sim Ueq, Uanis(C18) \\sim Ueq,
Uanis(C19) \\sim Ueq, Uanis(C20) \\sim Ueq, Uanis(C21) \\sim Ueq, Uanis(C22)
\\sim Ueq, Uanis(C23) \\sim Ueq, Uanis(C24) \\sim Ueq, Uanis(C28) \\sim Ueq,
Uanis(C27) \\sim Ueq, Uanis(C26) \\sim Ueq, Uanis(C25) \\sim Ueq, Uanis(C30)
\\sim Ueq, Uanis(C29) \\sim Ueq, Uanis(C31) \\sim Ueq, Uanis(C32) \\sim Ueq,
Uanis(C34) \\sim Ueq, Uanis(C33) \\sim Ueq, Uanis(C38) \\sim Ueq, Uanis(C37)
\\sim Ueq, Uanis(C36) \\sim Ueq, Uanis(C35) \\sim Ueq, Uanis(C39) \\sim Ueq,
Uanis(C40) \\sim Ueq, Uanis(C41) \\sim Ueq, Uanis(C48) \\sim Ueq, Uanis(C45)
\\sim Ueq, Uanis(C44) \\sim Ueq, Uanis(C43) \\sim Ueq, Uanis(C42) \\sim Ueq,
Uanis(C46) \\sim Ueq, Uanis(C47) \\sim Ueq, Uanis(C41A) \\sim Ueq, Uanis(C48A)
\\sim Ueq, Uanis(C45A) \\sim Ueq, Uanis(C44A) \\sim Ueq, Uanis(C43A) \\sim Ueq,
Uanis(C42A) \\sim Ueq, Uanis(C46A) \\sim Ueq, Uanis(C47A) \\sim Ueq,
Uanis(C23A) \\sim Ueq, Uanis(C24A) \\sim Ueq, Uanis(C17A) \\sim Ueq,
Uanis(C18A) \\sim Ueq, Uanis(C19A) \\sim Ueq, Uanis(C20A) \\sim Ueq,
Uanis(C21A) \\sim Ueq, Uanis(C22A) \\sim Ueq, Uanis(C9A) \\sim Ueq, Uanis(C10A)
\\sim Ueq, Uanis(C11A) \\sim Ueq, Uanis(C12A) \\sim Ueq, Uanis(C13A) \\sim Ueq,
Uanis(C14A) \\sim Ueq, Uanis(C15A) \\sim Ueq, Uanis(C16A) \\sim Ueq, Uanis(C1A)
\\sim Ueq, Uanis(C6A) \\sim Ueq, Uanis(C5A) \\sim Ueq, Uanis(C4A) \\sim Ueq,
Uanis(C3A) \\sim Ueq, Uanis(C2A) \\sim Ueq, Uanis(C7A) \\sim Ueq, Uanis(C8A)
\\sim Ueq, Uanis(C28A) \\sim Ueq, Uanis(C27A) \\sim Ueq, Uanis(C26A) \\sim Ueq,
Uanis(C25A) \\sim Ueq, Uanis(C30A) \\sim Ueq, Uanis(C29A) \\sim Ueq,
Uanis(C31A) \\sim Ueq, Uanis(C32A) \\sim Ueq, Uanis(C34A) \\sim Ueq,
Uanis(C33A) \\sim Ueq, Uanis(C38A) \\sim Ueq, Uanis(C37A) \\sim Ueq,
Uanis(C36A) \\sim Ueq, Uanis(C35A) \\sim Ueq, Uanis(C39A) \\sim Ueq,
Uanis(C40A) \\sim Ueq, Uanis(O1) \\sim Ueq, Uanis(O2) \\sim Ueq, Uanis(O3)
\\sim Ueq, Uanis(O4) \\sim Ueq, Uanis(O5) \\sim Ueq, Uanis(O6) \\sim Ueq,
Uanis(O7) \\sim Ueq, Uanis(O8) \\sim Ueq, Uanis(O9) \\sim Ueq, Uanis(O10) \\sim
Ueq, Uanis(O11) \\sim Ueq, Uanis(O12) \\sim Ueq, Uanis(O13) \\sim Ueq,
Uanis(O14) \\sim Ueq, Uanis(O15) \\sim Ueq, Uanis(O16) \\sim Ueq, Uanis(O17)
\\sim Ueq, Uanis(O18) \\sim Ueq, Uanis(O19) \\sim Ueq, Uanis(O20) \\sim Ueq,
Uanis(O21) \\sim Ueq, Uanis(O22) \\sim Ueq, Uanis(O23) \\sim Ueq, Uanis(O24)
\\sim Ueq, Uanis(O25) \\sim Ueq, Uanis(O26) \\sim Ueq, Uanis(O27) \\sim Ueq,
Uanis(O28) \\sim Ueq, Uanis(O29) \\sim Ueq, Uanis(O30) \\sim Ueq, Uanis(O31)
\\sim Ueq, Uanis(O32) \\sim Ueq, Uanis(O33) \\sim Ueq, Uanis(O34) \\sim Ueq,
Uanis(O35) \\sim Ueq, Uanis(O36) \\sim Ueq, Uanis(O37) \\sim Ueq, Uanis(O38)
\\sim Ueq, Uanis(O39) \\sim Ueq, Uanis(O40) \\sim Ueq, Uanis(O41) \\sim Ueq,
Uanis(O42) \\sim Ueq, Uanis(O43) \\sim Ueq, Uanis(O44) \\sim Ueq, Uanis(O45)
\\sim Ueq, Uanis(O46) \\sim Ueq, Uanis(O7A) \\sim Ueq, Uanis(O8A) \\sim Ueq,
Uanis(O9A) \\sim Ueq, Uanis(O10A) \\sim Ueq, Uanis(O27A) \\sim Ueq, Uanis(O28A)
\\sim Ueq, Uanis(O29A) \\sim Ueq, Uanis(O30A) \\sim Ueq, Uanis(O15A) \\sim Ueq,
Uanis(O16A) \\sim Ueq, Uanis(O17A) \\sim Ueq, Uanis(O18A) \\sim Ueq,
Uanis(O19A) \\sim Ueq, Uanis(O20A) \\sim Ueq, Uanis(O21A) \\sim Ueq,
Uanis(O22A) \\sim Ueq, Uanis(O23A) \\sim Ueq, Uanis(O24A) \\sim Ueq,
Uanis(O25A) \\sim Ueq, Uanis(O26A) \\sim Ueq, Uanis(O5A) \\sim Ueq, Uanis(O11A)
\\sim Ueq, Uanis(O12A) \\sim Ueq, Uanis(O13A) \\sim Ueq, Uanis(O14A) \\sim Ueq:
with sigma of 0.01 and sigma for terminal atoms of 0.02
Uanis(O34) \\sim Ueq, Uanis(O38) \\sim Ueq, Uanis(N1) \\sim Ueq: with sigma of
0.003 and sigma for terminal atoms of 0.006
5. Rigid body (RIGU) restrains
 C1, C6, C5, C4, C3, C2, C7, C8, C9, C10, C11, C12, C13, C14, C15, C16, C17,
 C18, C19, C20, C21, C22, C23, C24, C28, C27, C26, C25, C30, C29, C31, C32, C34,
  C33, C38, C37, C36, C35, C39, C40, C41, C48, C45, C44, C43, C42, C46, C47,
 C41A, C48A, C45A, C44A, C43A, C42A, C46A, C47A, C23A, C24A, C17A, C18A, C19A,
 C20A, C21A, C22A, C9A, C10A, C11A, C12A, C13A, C14A, C15A, C16A, C1A, C6A, C5A,
  C4A, C3A, C2A, C7A, C8A, C28A, C27A, C26A, C25A, C30A, C29A, C31A, C32A, C34A,
  C33A, C38A, C37A, C36A, C35A, C39A, C40A, O1, O2, O3, O4, O5, O6, O7, O8, O9,
 O10, O11, O12, O13, O14, O15, O16, O17, O18, O19, O20, O21, O22, O23, O24, O25,
  O26, O27, O28, O29, O30, O31, O32, O33, O34, O35, O36, O37, O38, O39, O40,
 O41, O42, O43, O44, O45, O46, O7A, O8A, O9A, O10A, O27A, O28A, O29A, O30A,
 O15A, O16A, O17A, O18A, O19A, O20A, O21A, O22A, O23A, O24A, O25A, O26A, O5A,
 O11A, O12A, O13A, O14A
 with sigma for 1-2 distances of 0.01 and sigma for 1-3 distances of 0.02
6. Others
 Sof(C41A)=Sof(C48A)=Sof(H48A)=Sof(C45A)=Sof(C44A)=Sof(H44A)=Sof(C43A)=
 Sof(C42A)=Sof(H42C)=Sof(C46A)=Sof(O7A)=Sof(O8A)=Sof(O9A)=Sof(C47A)=Sof(O10A)=1-
 FVAR(1)
 Sof(C41)=Sof(C48)=Sof(H48)=Sof(C45)=Sof(C44)=Sof(H44)=Sof(C43)=Sof(C42)=
 Sof(H42)=Sof(C46)=Sof(C47)=Sof(O7)=Sof(O8)=Sof(O9)=Sof(O10)=FVAR(1)
 Sof(C23A)=Sof(C24A)=Sof(O27A)=Sof(O28A)=Sof(O29A)=Sof(O30A)=Sof(C17A)=
 Sof(C18A)=Sof(H18A)=Sof(C19A)=Sof(C20A)=Sof(H20A)=Sof(C21A)=Sof(C22A)=
 Sof(H22A)=1-FVAR(2)
 Sof(C17)=Sof(C18)=Sof(H18)=Sof(C19)=Sof(C20)=Sof(H20)=Sof(C21)=Sof(C22)=
 Sof(H22)=Sof(C23)=Sof(C24)=Sof(O27)=Sof(O28)=Sof(O29)=Sof(O30)=FVAR(2)
 Sof(C9A)=Sof(C10A)=Sof(H10A)=Sof(C11A)=Sof(C12A)=Sof(H12A)=Sof(C13A)=
 Sof(C14A)=Sof(H14A)=Sof(C15A)=Sof(C16A)=Sof(O15A)=Sof(O16A)=Sof(O17A)=
 Sof(O18A)=1-FVAR(3)
 Sof(C9)=Sof(C10)=Sof(H10)=Sof(C11)=Sof(C12)=Sof(H12)=Sof(C13)=Sof(C14)=
 Sof(H14)=Sof(C15)=Sof(C16)=Sof(O15)=Sof(O16)=Sof(O17)=Sof(O18)=FVAR(3)
 Sof(C1A)=Sof(C6A)=Sof(H6A)=Sof(C5A)=Sof(C4A)=Sof(H4A)=Sof(C3A)=Sof(C2A)=
 Sof(H2A)=Sof(C7A)=Sof(C8A)=Sof(O19A)=Sof(O20A)=Sof(O21A)=Sof(O22A)=1-FVAR(4)
 Sof(C1)=Sof(C6)=Sof(H6)=Sof(C5)=Sof(C4)=Sof(H4)=Sof(C3)=Sof(C2)=Sof(H2)=
 Sof(C7)=Sof(C8)=Sof(O19)=Sof(O20)=Sof(O21)=Sof(O22)=FVAR(4)
 Sof(C28A)=Sof(C27A)=Sof(H27A)=Sof(C26A)=Sof(C25A)=Sof(H25A)=Sof(C30A)=
 Sof(C29A)=Sof(H29A)=Sof(C31A)=Sof(C32A)=Sof(O23A)=Sof(O24A)=Sof(O25A)=
 Sof(O26A)=Sof(O5A)=1-FVAR(5)
 Sof(C28)=Sof(C27)=Sof(H27)=Sof(C26)=Sof(C25)=Sof(H25)=Sof(C30)=Sof(C29)=
 Sof(H29)=Sof(C31)=Sof(C32)=Sof(O5)=Sof(O23)=Sof(O24)=Sof(O25)=Sof(O26)=FVAR(5)
 Sof(C34A)=Sof(C33A)=Sof(H33A)=Sof(C38A)=Sof(C37A)=Sof(H37A)=Sof(C36A)=
 Sof(C35A)=Sof(H35A)=Sof(C39A)=Sof(C40A)=Sof(O11A)=Sof(O12A)=Sof(O13A)=
 Sof(O14A)=1-FVAR(6)
 Sof(C34)=Sof(C33)=Sof(H33)=Sof(C38)=Sof(C37)=Sof(H37)=Sof(C36)=Sof(C35)=
 Sof(H35)=Sof(C39)=Sof(C40)=Sof(O11)=Sof(O12)=Sof(O13)=Sof(O14)=FVAR(6)
7.a Secondary CH2 refined with riding coordinates:
 O39(H39A,H39B), O42(H42A,H42B)
7.b Aromatic/amide H refined with riding coordinates:
 C6(H6), C4(H4), C2(H2), C10(H10), C12(H12), C14(H14), C18(H18), C20(H20),
 C22(H22), C27(H27), C25(H25), C29(H29), C33(H33), C37(H37), C35(H35), C48(H48),
  C44(H44), C42(H42), C48A(H48A), C44A(H44A), C42A(H42C), C18A(H18A),
 C20A(H20A), C22A(H22A), C10A(H10A), C12A(H12A), C14A(H14A), C6A(H6A), C4A(H4A),
  C2A(H2A), C27A(H27A), C25A(H25A), C29A(H29A), C33A(H33A), C37A(H37A),
 C35A(H35A)
7.c Fitted hexagon refined as free rotating group:
 C1(C6,C5,C4,C3,C2), C9(C10,C11,C12,C13,C14), C17(C18,C19,C20,C21,C22),
 C28(C27,C26,C25,C30,C29), C34(C33,C38,C37,C36,C35), C41(C48,C45,C44,C43,C42),
 C41A(C48A,C45A,C44A,C43A,C42A), C17A(C18A,C19A,C20A,C21A,C22A), C9A(C10A,C11A,
 C12A,C13A,C14A), C1A(C6A,C5A,C4A,C3A,C2A), C28A(C27A,C26A,C25A,C30A,C29A),
 C34A(C33A,C38A,C37A,C36A,C35A)
;
_smtbx_masks_special_details
;
A solvent mask was calculated and 1183 electrons were 
found in a volume of 7653\%A^3^ in 1 void per unit cell. 
This is consistent with the presence of 
1[H2O], 7[C3H7NO] per Asymmetric Unit 
which account for 1160 electrons 
per unit cell.
;
_smtbx_masks_void_probe_radius 1.2
_smtbx_masks_void_truncation_radius 1.2
_platon_squeeze_void_probe_radius 1.20
_olex2_submission_special_instructions 'No special instructions were received'

loop_
_space_group_symop_operation_xyz
'x, y, z'
'-x+1/2, y+1/2, -z+1/2'
'-x, -y, -z'
'x-1/2, -y-1/2, z-1/2'

loop_
_atom_site_label
_atom_site_type_symbol
_atom_site_fract_x
_atom_site_fract_y
_atom_site_fract_z
_atom_site_U_iso_or_equiv
_atom_site_adp_type
_atom_site_occupancy
_atom_site_site_symmetry_order
_atom_site_calc_flag
_atom_site_refinement_flags_posn
_atom_site_refinement_flags_adp
_atom_site_refinement_flags_occupancy
_atom_site_disorder_assembly
_atom_site_disorder_group
C1 C 0.3454(7) 0.6169(12) 0.6809(15) 0.039(3) Uani 0.49(2) 1 d DG U P A 1
C6 C 0.3168(11) 0.6207(11) 0.7225(10) 0.037(3) Uani 0.49(2) 1 d G U P A 1
H6 H 0.342066 0.612875 0.759060 0.045 Uiso 0.49(2) 1 calc R U P A 1
C5 C 0.2504(12) 0.6362(11) 0.7094(11) 0.038(3) Uani 0.49(2) 1 d G U P A 1
C4 C 0.2126(8) 0.6479(11) 0.6548(13) 0.038(3) Uani 0.49(2) 1 d G U P A 1
H4 H 0.168161 0.658272 0.646037 0.045 Uiso 0.49(2) 1 calc R U P A 1
C3 C 0.2412(14) 0.6441(12) 0.6132(9) 0.035(3) Uani 0.49(2) 1 d DG U P A 1
C2 C 0.3077(14) 0.6286(12) 0.6262(12) 0.036(3) Uani 0.49(2) 1 d G U P A 1
H2 H 0.326839 0.626003 0.598399 0.043 Uiso 0.49(2) 1 calc R U P A 1
C7 C 0.222(2) 0.6411(16) 0.7518(16) 0.037(3) Uani 0.49(2) 1 d . U P A 1
C8 C 0.1897(17) 0.6575(16) 0.5538(11) 0.030(3) Uani 0.49(2) 1 d D U P A 1
C9 C 0.5282(14) 0.6739(10) 0.7888(14) 0.029(3) Uani 0.46(2) 1 d G U P B 1
C10 C 0.5415(14) 0.6916(11) 0.7420(10) 0.029(3) Uani 0.46(2) 1 d G U P B 1
H10 H 0.524627 0.673808 0.708584 0.035 Uiso 0.46(2) 1 calc R U P B 1
C11 C 0.5799(14) 0.7358(11) 0.7453(9) 0.031(3) Uani 0.46(2) 1 d G U P B 1
C12 C 0.6050(13) 0.7623(10) 0.7953(11) 0.030(3) Uani 0.46(2) 1 d G U P B 1
H12 H 0.630717 0.791862 0.797544 0.036 Uiso 0.46(2) 1 calc R U P B 1
C13 C 0.5917(14) 0.7447(12) 0.8421(9) 0.029(3) Uani 0.46(2) 1 d G U P B 1
C14 C 0.5533(16) 0.7005(13) 0.8388(11) 0.029(3) Uani 0.46(2) 1 d G U P B 1
H14 H 0.544450 0.688677 0.870039 0.035 Uiso 0.46(2) 1 calc R U P B 1
C15 C 0.628(2) 0.7698(17) 0.8958(16) 0.027(3) Uani 0.46(2) 1 d . U P B 1
C16 C 0.597(2) 0.7556(17) 0.6906(15) 0.034(3) Uani 0.46(2) 1 d . U P B 1
C17 C 0.5020(11) 0.4889(14) 0.6236(9) 0.053(3) Uani 0.46(4) 1 d DG U P C 1
C18 C 0.4725(16) 0.5340(11) 0.5970(12) 0.052(4) Uani 0.46(4) 1 d G U P C 1
H18 H 0.488704 0.565898 0.612234 0.063 Uiso 0.46(4) 1 calc R U P C 1
C19 C 0.4188(16) 0.5313(11) 0.5475(12) 0.056(3) Uani 0.46(4) 1 d DG U P C 1
C20 C 0.3946(12) 0.4836(13) 0.5246(9) 0.060(4) Uani 0.46(4) 1 d G U P C 1
H20 H 0.358711 0.481809 0.491495 0.072 Uiso 0.46(4) 1 calc R U P C 1
C21 C 0.4241(15) 0.4385(11) 0.5513(11) 0.060(3) Uani 0.46(4) 1 d DG U P C 1
C22 C 0.4777(15) 0.4412(11) 0.6008(11) 0.053(4) Uani 0.46(4) 1 d G U P C 1
H22 H 0.497451 0.411028 0.618633 0.063 Uiso 0.46(4) 1 calc R U P C 1
C23 C 0.382(3) 0.5804(15) 0.523(2) 0.054(4) Uani 0.46(4) 1 d D U P C 1
C24 C 0.405(2) 0.3823(14) 0.5289(18) 0.061(4) Uani 0.46(4) 1 d D U P C 1
C28 C 0.7551(11) 0.4346(9) 0.7229(7) 0.037(3) Uani 0.60(2) 1 d DG U P D 1
C27 C 0.7865(10) 0.4096(8) 0.7731(8) 0.036(3) Uani 0.60(2) 1 d G U P D 1
H27 H 0.820609 0.385989 0.776034 0.044 Uiso 0.60(2) 1 calc R U P D 1
C26 C 0.7669(11) 0.4200(8) 0.8189(6) 0.038(3) Uani 0.60(2) 1 d G U P D 1
C25 C 0.7160(11) 0.4554(9) 0.8145(7) 0.039(3) Uani 0.60(2) 1 d G U P D 1
H25 H 0.702878 0.462307 0.845186 0.047 Uiso 0.60(2) 1 calc R U P D 1
C30 C 0.6845(10) 0.4803(8) 0.7643(9) 0.039(3) Uani 0.60(2) 1 d DG U P D 1
C29 C 0.7041(11) 0.4699(8) 0.7185(7) 0.039(3) Uani 0.60(2) 1 d G U P D 1
H29 H 0.683046 0.486585 0.684953 0.046 Uiso 0.60(2) 1 calc R U P D 1
C31 C 0.7682(16) 0.4198(12) 0.6712(10) 0.039(3) Uani 0.60(2) 1 d D U P D 1
C32 C 0.8002(16) 0.3954(12) 0.8730(12) 0.039(3) Uani 0.60(2) 1 d . U P D 1
C34 C 0.4095(9) 0.3939(9) 0.7616(11) 0.042(3) Uani 0.48(3) 1 d G U P E 1
C33 C 0.4177(10) 0.3597(11) 0.7223(9) 0.041(3) Uani 0.48(3) 1 d G U P E 1
H33 H 0.421339 0.372221 0.689249 0.049 Uiso 0.48(3) 1 calc R U P E 1
C38 C 0.4203(13) 0.3069(10) 0.7324(9) 0.038(3) Uani 0.48(3) 1 d G U P E 1
C37 C 0.4149(14) 0.2883(9) 0.7818(10) 0.036(3) Uani 0.48(3) 1 d G U P E 1
H37 H 0.416663 0.252941 0.788511 0.043 Uiso 0.48(3) 1 calc R U P E 1
C36 C 0.4067(13) 0.3224(11) 0.8210(8) 0.037(3) Uani 0.48(3) 1 d DG U P E 1
C35 C 0.4040(11) 0.3752(10) 0.8109(10) 0.041(3) Uani 0.48(3) 1 d G U P E 1
H35 H 0.398595 0.398048 0.837221 0.050 Uiso 0.48(3) 1 calc R U P E 1
C39 C 0.3994(18) 0.3044(17) 0.8745(12) 0.034(3) Uani 0.48(3) 1 d D U P E 1
C40 C 0.4248(17) 0.2778(19) 0.6907(17) 0.037(3) Uani 0.48(3) 1 d . U P E 1
C41 C 0.5253(6) 0.4969(6) 0.8828(5) 0.060(3) Uani 0.878(6) 1 d DG U P F -1
C48 C 0.5151(6) 0.5474(6) 0.8967(5) 0.062(3) Uani 0.878(6) 1 d G U P F -1
H48 H 0.477476 0.565523 0.875120 0.074 Uiso 0.878(6) 1 calc R U P F -1
C45 C 0.5611(8) 0.5707(4) 0.9428(6) 0.067(4) Uani 0.878(6) 1 d G U P F -1
C44 C 0.6174(7) 0.5435(6) 0.9750(5) 0.070(4) Uani 0.878(6) 1 d G U P F -1
H44 H 0.648185 0.559121 1.005808 0.084 Uiso 0.878(6) 1 calc R U P F -1
C43 C 0.6276(6) 0.4931(6) 0.9611(6) 0.080(4) Uani 0.878(6) 1 d DG U P F -1
C42 C 0.5816(8) 0.4698(4) 0.9150(6) 0.071(4) Uani 0.878(6) 1 d G U P F -1
H42 H 0.588387 0.436026 0.905688 0.085 Uiso 0.878(6) 1 calc R U P F -1
C46 C 0.5510(14) 0.6221(10) 0.9597(10) 0.070(4) Uani 0.878(6) 1 d . U P F -1
C47 C 0.6848(8) 0.4591(7) 0.9945(8) 0.099(5) Uani 0.878(6) 1 d D U P F -1
N1 N 0.4326(6) 0.5447(5) 0.7654(5) 0.035(4) Uani 1 1 d . U . . .
N2 N 0.5315(6) 0.5746(5) 0.7273(5) 0.038(4) Uani 1 1 d . . . . .
N3 N 0.5199(8) 0.4742(6) 0.7541(6) 0.060(5) Uani 1 1 d . . . . .
O1 O 0.4791(6) 0.4706(5) 0.8398(4) 0.061(3) Uani 1 1 d D U . . .
O2 O 0.4010(5) 0.4510(4) 0.7490(4) 0.045(3) Uani 1 1 d . U . . .
O3 O 0.4838(5) 0.6341(4) 0.7887(4) 0.036(2) Uani 1 1 d . U . . .
O4 O 0.4167(5) 0.6116(4) 0.6897(4) 0.044(3) Uani 1 1 d D U . . .
O5 O 0.6341(7) 0.5220(9) 0.7587(10) 0.036(4) Uani 0.60(2) 1 d D U P D 1
O6 O 0.5582(6) 0.4975(5) 0.6708(4) 0.052(3) Uani 1 1 d D U . . .
O7 O 0.4889(9) 0.6412(6) 0.9387(7) 0.085(5) Uani 0.878(6) 1 d . U P F -1
O8 O 0.5995(7) 0.6519(6) 0.9828(6) 0.057(4) Uani 0.878(6) 1 d . U P F -1
O9 O 0.7103(10) 0.4725(8) 1.0455(8) 0.141(7) Uani 0.878(6) 1 d D U P F -1
O10 O 0.7038(8) 0.4210(7) 0.9759(6) 0.092(5) Uani 0.878(6) 1 d D U P F -1
O11 O 0.4050(16) 0.3352(11) 0.9142(11) 0.035(4) Uani 0.48(3) 1 d . U P E 1
O12 O 0.3907(15) 0.2545(10) 0.8778(10) 0.029(4) Uani 0.48(3) 1 d . U P E 1
O13 O 0.4249(14) 0.2276(14) 0.6976(13) 0.034(4) Uani 0.48(3) 1 d . U P E 1
O14 O 0.4228(16) 0.2896(11) 0.6427(11) 0.041(4) Uani 0.48(3) 1 d . U P E 1
O15 O 0.6258(14) 0.7493(11) 0.9393(10) 0.027(4) Uani 0.46(2) 1 d . U P B 1
O16 O 0.6608(15) 0.8145(10) 0.9028(10) 0.029(4) Uani 0.46(2) 1 d . U P B 1
O17 O 0.6220(15) 0.7976(11) 0.6969(10) 0.033(4) Uani 0.46(2) 1 d . U P B 1
O18 O 0.5731(14) 0.7242(11) 0.6494(11) 0.032(4) Uani 0.46(2) 1 d . U P B 1
O19 O 0.2496(12) 0.6215(10) 0.8011(9) 0.036(4) Uani 0.49(2) 1 d D U P A 1
O20 O 0.1608(13) 0.6632(11) 0.7434(6) 0.032(4) Uani 0.49(2) 1 d D U P A 1
O21 O 0.1333(14) 0.6789(11) 0.5426(11) 0.030(4) Uani 0.49(2) 1 d . U P A 1
O22 O 0.2134(13) 0.6379(10) 0.5179(9) 0.029(4) Uani 0.49(2) 1 d . U P A 1
O23 O 0.7710(11) 0.3949(9) 0.9099(8) 0.040(4) Uani 0.60(2) 1 d . U P D 1
O24 O 0.8621(12) 0.3777(9) 0.8824(8) 0.042(4) Uani 0.60(2) 1 d . U P D 1
O25 O 0.8128(10) 0.3861(9) 0.6723(5) 0.037(4) Uani 0.60(2) 1 d D U P D 1
O26 O 0.7370(11) 0.4410(8) 0.6260(7) 0.037(4) Uani 0.60(2) 1 d D U P D 1
O27 O 0.4107(19) 0.6218(15) 0.5283(16) 0.066(7) Uani 0.46(4) 1 d . U P C 1
O28 O 0.3176(18) 0.5753(15) 0.4928(16) 0.051(4) Uani 0.46(4) 1 d . U P C 1
O29 O 0.359(2) 0.3885(13) 0.4685(13) 0.065(6) Uani 0.46(4) 1 d . U P C 1
O30 O 0.4334(18) 0.3410(14) 0.5584(16) 0.056(5) Uani 0.46(4) 1 d . U P C 1
O31 O 0.1814(8) 0.7340(5) 1.1226(5) 0.076(4) Uani 1 1 d . U . . .
O32 O 0.0275(7) 0.6819(5) 1.0661(5) 0.070(4) Uani 1 1 d . U . . .
O33 O 0.1815(7) 0.7865(5) 0.9824(5) 0.084(5) Uani 1 1 d . U . . .
O34 O 0.0283(6) 0.7301(4) 0.9260(4) 0.046(3) Uani 1 1 d . U . . .
O35 O 0.2769(6) 0.6903(6) 1.0236(6) 0.085(5) Uani 1 1 d . U . . .
O36 O 0.1598(6) 0.5950(5) 0.9793(4) 0.052(4) Uani 1 1 d . U . . .
O37 O 0.2331(7) 0.7297(6) 0.8574(6) 0.094(5) Uani 1 1 d . U . . .
O38 O 0.1276(6) 0.6197(5) 0.8325(4) 0.048(3) Uani 1 1 d . U . . .
O39 O 0.2518(7) 0.6282(5) 0.9209(5) 0.080(4) Uani 1 1 d . U . . .
H39A H 0.296779 0.641914 0.929327 0.120 Uiso 1 1 calc R U . . .
H39B H 0.252428 0.591703 0.912732 0.120 Uiso 1 1 calc R U . . .
O40 O 0.1521(6) 0.6905(5) 0.9229(5) 0.066(4) Uani 1 1 d . U . . .
O41 O 0.1375(6) 0.6931(5) 1.0205(5) 0.061(4) Uani 1 1 d . U . . .
O42 O 0.0722(7) 0.7798(5) 1.0345(5) 0.084(5) Uani 1 1 d . U . . .
H42A H 0.094836 0.811025 1.051929 0.126 Uiso 1 1 calc R U . . .
H42B H 0.024117 0.784737 1.024205 0.126 Uiso 1 1 calc R U . . .
O43 O 0.8294(6) 0.4224(6) 0.5753(5) 0.079(5) Uani 1 1 d . U . . .
O44 O 0.7138(7) 0.3312(5) 0.5688(5) 0.080(5) Uani 1 1 d . U . . .
O45 O 0.4622(7) 0.2551(5) 0.9905(4) 0.060(4) Uani 1 1 d . U . . .
O46 O 0.2953(8) 0.2836(6) 0.9546(5) 0.091(5) Uani 1 1 d . U . . .
P1 P 0.4613(3) 0.4873(2) 0.77624(19) 0.0483(14) Uani 1 1 d . . . . .
P2 P 0.4677(2) 0.58785(19) 0.74395(16) 0.0378(13) Uani 1 1 d . . . . .
P3 P 0.5567(3) 0.5172(2) 0.72900(19) 0.0499(15) Uani 1 1 d D . . . .
U3 U 0.17751(5) 0.67152(4) 0.84675(3) 0.0655(3) Uani 1 1 d D . . . .
U2 U 0.10357(5) 0.75695(3) 0.95356(3) 0.0678(3) Uani 1 1 d . . . . .
U1 U 0.10726(5) 0.70907(4) 1.09354(3) 0.0698(3) Uani 1 1 d . . . . .
U4 U 0.21172(5) 0.64176(4) 0.99771(3) 0.0732(3) Uani 1 1 d . . . . .
U5 U 0.38144(5) 0.27098(3) 0.97336(3) 0.0627(3) Uani 1 1 d . . . . .
U6 U 0.77313(5) 0.38008(4) 0.56917(3) 0.0627(3) Uani 1 1 d D . . . .
C41A C 0.4959(13) 0.4903(9) 0.8953(6) 0.064(4) Uani 0.122(6) 1 d DG U P F -2
C48A C 0.489(2) 0.5426(9) 0.9045(9) 0.063(4) Uani 0.122(6) 1 d DG U P F -2
H48A H 0.473823 0.565083 0.874550 0.076 Uiso 0.122(6) 1 calc R U P F -2
C45A C 0.505(2) 0.5612(12) 0.9585(11) 0.067(4) Uani 0.122(6) 1 d DG U P F -2
C44A C 0.528(2) 0.5275(16) 1.0033(8) 0.068(6) Uani 0.122(6) 1 d DG U P F -2
H44A H 0.539201 0.539944 1.039365 0.082 Uiso 0.122(6) 1 calc R U P F -2
C43A C 0.535(2) 0.4752(15) 0.9940(6) 0.069(6) Uani 0.122(6) 1 d DG U P F -2
C42A C 0.5189(17) 0.4566(11) 0.9401(7) 0.066(4) Uani 0.122(6) 1 d DG U P F -2
H42C H 0.523373 0.421662 0.933918 0.079 Uiso 0.122(6) 1 calc R U P F -2
C46A C 0.498(3) 0.6175(14) 0.9690(17) 0.070(5) Uani 0.122(6) 1 d D U P F -2
O7A O 0.445(4) 0.635(2) 0.974(4) 0.077(9) Uani 0.122(6) 1 d D U P F -2
O8A O 0.545(5) 0.649(2) 0.973(4) 0.071(7) Uani 0.122(6) 1 d D U P F -2
O9A O 0.604(4) 0.455(3) 1.0840(19) 0.087(13) Uani 0.122(6) 1 d D U P F -2
C47A C 0.560(3) 0.4388(19) 1.0422(9) 0.074(8) Uani 0.122(6) 1 d D U P F -2
O10A O 0.533(4) 0.395(2) 1.035(3) 0.079(13) Uani 0.122(6) 1 d D U P F -2
C23A C 0.3590(14) 0.5691(11) 0.5178(10) 0.055(4) Uani 0.54(4) 1 d D U P C 2
C24A C 0.4307(15) 0.3816(10) 0.5254(9) 0.060(4) Uani 0.54(4) 1 d D U P C 2
O27A O 0.3847(17) 0.6125(12) 0.5284(14) 0.065(6) Uani 0.54(4) 1 d D U P C 2
O28A O 0.3002(14) 0.5625(12) 0.4880(12) 0.051(4) Uani 0.54(4) 1 d D U P C 2
O29A O 0.3976(18) 0.3771(10) 0.4750(8) 0.063(6) Uani 0.54(4) 1 d D U P C 2
O30A O 0.4511(16) 0.3442(9) 0.5571(12) 0.059(5) Uani 0.54(4) 1 d D U P C 2
C17A C 0.5018(8) 0.4966(10) 0.6223(6) 0.053(3) Uani 0.54(4) 1 d DG U P C 2
C18A C 0.4584(10) 0.5360(9) 0.5955(7) 0.051(4) Uani 0.54(4) 1 d DG U P C 2
H18A H 0.464242 0.569049 0.610505 0.061 Uiso 0.54(4) 1 calc R U P C 2
C19A C 0.4064(10) 0.5259(8) 0.5464(8) 0.056(3) Uani 0.54(4) 1 d DG U P C 2
C20A C 0.3977(9) 0.4764(8) 0.5240(7) 0.060(4) Uani 0.54(4) 1 d DG U P C 2
H20A H 0.362830 0.469714 0.491132 0.072 Uiso 0.54(4) 1 calc R U P C 2
C21A C 0.4410(10) 0.4370(8) 0.5508(7) 0.059(3) Uani 0.54(4) 1 d DG U P C 2
C22A C 0.4931(9) 0.4471(10) 0.6000(7) 0.054(4) Uani 0.54(4) 1 d DG U P C 2
H22A H 0.522119 0.420751 0.617877 0.064 Uiso 0.54(4) 1 calc R U P C 2
C9A C 0.5141(12) 0.6807(9) 0.7853(11) 0.030(3) Uani 0.54(2) 1 d G U P B 2
C10A C 0.5226(12) 0.7003(9) 0.7373(9) 0.030(3) Uani 0.54(2) 1 d G U P B 2
H10A H 0.505385 0.682515 0.703920 0.037 Uiso 0.54(2) 1 calc R U P B 2
C11A C 0.5569(12) 0.7464(9) 0.7394(8) 0.031(3) Uani 0.54(2) 1 d DG U P B 2
C12A C 0.5826(11) 0.7730(8) 0.7894(9) 0.029(3) Uani 0.54(2) 1 d G U P B 2
H12A H 0.605571 0.803830 0.790725 0.035 Uiso 0.54(2) 1 calc R U P B 2
C13A C 0.5741(12) 0.7534(10) 0.8373(7) 0.028(3) Uani 0.54(2) 1 d G U P B 2
C14A C 0.5398(13) 0.7072(11) 0.8352(9) 0.029(3) Uani 0.54(2) 1 d G U P B 2
H14A H 0.534103 0.694127 0.867271 0.034 Uiso 0.54(2) 1 calc R U P B 2
C15A C 0.6029(13) 0.7792(14) 0.8929(14) 0.030(3) Uani 0.54(2) 1 d . U P B 2
C16A C 0.5652(17) 0.7642(14) 0.6860(10) 0.031(3) Uani 0.54(2) 1 d D U P B 2
O15A O 0.5960(12) 0.7591(9) 0.9358(9) 0.029(4) Uani 0.54(2) 1 d . U P B 2
O16A O 0.6281(12) 0.8248(9) 0.8920(8) 0.030(4) Uani 0.54(2) 1 d . U P B 2
O17A O 0.5876(13) 0.8118(9) 0.6856(9) 0.035(4) Uani 0.54(2) 1 d . U P B 2
O18A O 0.5473(11) 0.7370(10) 0.6440(9) 0.029(4) Uani 0.54(2) 1 d . U P B 2
C1A C 0.3502(8) 0.6286(12) 0.6816(14) 0.037(3) Uani 0.51(2) 1 d DG U P A 2
C6A C 0.3241(11) 0.6350(11) 0.7245(10) 0.037(3) Uani 0.51(2) 1 d G U P A 2
H6A H 0.350364 0.627666 0.760908 0.045 Uiso 0.51(2) 1 calc R U P A 2
C5A C 0.2586(12) 0.6523(11) 0.7129(11) 0.037(3) Uani 0.51(2) 1 d G U P A 2
C4A C 0.2193(8) 0.6633(10) 0.6584(13) 0.037(3) Uani 0.51(2) 1 d G U P A 2
H4A H 0.175449 0.674881 0.650665 0.045 Uiso 0.51(2) 1 calc R U P A 2
C3A C 0.2454(13) 0.6569(11) 0.6156(9) 0.035(3) Uani 0.51(2) 1 d DG U P A 2
C2A C 0.3109(14) 0.6395(12) 0.6272(12) 0.037(3) Uani 0.51(2) 1 d G U P A 2
H2A H 0.328380 0.635263 0.598494 0.044 Uiso 0.51(2) 1 calc R U P A 2
C7A C 0.234(2) 0.6604(15) 0.7618(17) 0.036(3) Uani 0.51(2) 1 d . U P A 2
C8A C 0.2114(18) 0.6675(16) 0.5514(11) 0.031(3) Uani 0.51(2) 1 d D U P A 2
O19A O 0.2697(11) 0.6446(11) 0.8069(10) 0.036(4) Uani 0.51(2) 1 d D U P A 2
O20A O 0.1818(15) 0.6805(11) 0.7492(7) 0.035(4) Uani 0.51(2) 1 d D U P A 2
O21A O 0.1517(14) 0.6929(11) 0.5429(11) 0.028(4) Uani 0.51(2) 1 d . U P A 2
O22A O 0.2405(13) 0.6575(10) 0.5209(9) 0.031(4) Uani 0.51(2) 1 d . U P A 2
C28A C 0.7343(15) 0.4179(12) 0.7168(9) 0.036(3) Uani 0.40(2) 1 d DG U P D 2
C27A C 0.7634(14) 0.3931(10) 0.7674(12) 0.036(3) Uani 0.40(2) 1 d G U P D 2
H27A H 0.795096 0.367295 0.770713 0.043 Uiso 0.40(2) 1 calc R U P D 2
C26A C 0.7452(15) 0.4068(12) 0.8131(9) 0.039(3) Uani 0.40(2) 1 d DG U P D 2
C25A C 0.6979(15) 0.4454(12) 0.8081(11) 0.037(4) Uani 0.40(2) 1 d G U P D 2
H25A H 0.685721 0.454591 0.838697 0.045 Uiso 0.40(2) 1 calc R U P D 2
C30A C 0.6688(13) 0.4703(11) 0.7575(14) 0.040(3) Uani 0.40(2) 1 d DG U P D 2
C29A C 0.6870(14) 0.4565(11) 0.7118(10) 0.038(3) Uani 0.40(2) 1 d G U P D 2
H29A H 0.667464 0.473146 0.677966 0.045 Uiso 0.40(2) 1 calc R U P D 2
C31A C 0.7490(18) 0.4066(15) 0.6646(10) 0.038(3) Uani 0.40(2) 1 d D U P D 2
C32A C 0.7780(17) 0.3813(15) 0.8681(11) 0.040(3) Uani 0.40(2) 1 d D U P D 2
O23A O 0.7450(16) 0.3734(13) 0.8995(12) 0.042(4) Uani 0.40(2) 1 d D U P D 2
O24A O 0.8351(16) 0.3625(13) 0.8765(13) 0.041(4) Uani 0.40(2) 1 d D U P D 2
O25A O 0.7880(16) 0.3690(12) 0.6687(7) 0.040(4) Uani 0.40(2) 1 d D U P D 2
O26A O 0.7102(14) 0.4233(12) 0.6196(10) 0.038(4) Uani 0.40(2) 1 d D U P D 2
O5A O 0.6304(9) 0.5152(13) 0.7652(17) 0.041(4) Uani 0.40(2) 1 d D U P D 2
C34A C 0.3928(9) 0.4002(8) 0.7599(11) 0.043(3) Uani 0.52(3) 1 d G U P E 2
C33A C 0.3986(10) 0.3672(10) 0.7188(8) 0.040(3) Uani 0.52(3) 1 d G U P E 2
H33A H 0.405266 0.380638 0.687286 0.048 Uiso 0.52(3) 1 calc R U P E 2
C38A C 0.3944(11) 0.3141(10) 0.7249(8) 0.037(3) Uani 0.52(3) 1 d G U P E 2
C37A C 0.3844(12) 0.2941(8) 0.7720(9) 0.035(3) Uani 0.52(3) 1 d G U P E 2
H37A H 0.381538 0.258580 0.776072 0.042 Uiso 0.52(3) 1 calc R U P E 2
C36A C 0.3786(12) 0.3271(10) 0.8131(7) 0.036(3) Uani 0.52(3) 1 d DG U P E 2
C35A C 0.3828(10) 0.3802(10) 0.8071(9) 0.040(3) Uani 0.52(3) 1 d G U P E 2
H35A H 0.378972 0.402240 0.834603 0.049 Uiso 0.52(3) 1 calc R U P E 2
C39A C 0.3704(16) 0.3067(16) 0.8656(11) 0.033(3) Uani 0.52(3) 1 d D U P E 2
C40A C 0.3998(16) 0.2721(18) 0.6820(16) 0.037(3) Uani 0.52(3) 1 d . U P E 2
O11A O 0.3732(14) 0.3410(10) 0.9034(10) 0.032(4) Uani 0.52(3) 1 d . U P E 2
O12A O 0.3589(14) 0.2612(10) 0.8710(9) 0.033(4) Uani 0.52(3) 1 d . U P E 2
O13A O 0.4014(14) 0.2250(13) 0.6931(12) 0.039(4) Uani 0.52(3) 1 d . U P E 2
O14A O 0.3899(15) 0.2954(10) 0.6337(10) 0.042(4) Uani 0.52(3) 1 d . U P E 2

loop_
_atom_site_aniso_label
_atom_site_aniso_U_11
_atom_site_aniso_U_22
_atom_site_aniso_U_33
_atom_site_aniso_U_23
_atom_site_aniso_U_13
_atom_site_aniso_U_12
C1 0.047(5) 0.040(5) 0.031(4) -0.004(4) 0.017(4) 0.003(4)
C6 0.045(5) 0.039(5) 0.032(5) -0.003(5) 0.017(4) 0.002(5)
C5 0.042(4) 0.038(5) 0.033(4) -0.001(4) 0.013(4) 0.001(4)
C4 0.042(5) 0.038(5) 0.033(5) 0.000(5) 0.013(4) 0.001(5)
C3 0.042(4) 0.036(5) 0.029(4) -0.002(4) 0.013(4) 0.001(4)
C2 0.044(5) 0.037(5) 0.029(5) -0.001(5) 0.015(4) 0.003(5)
C7 0.040(5) 0.038(5) 0.033(4) 0.000(4) 0.013(4) 0.002(4)
C8 0.038(5) 0.033(5) 0.024(4) -0.006(4) 0.017(4) 0.000(4)
C9 0.036(5) 0.031(5) 0.023(4) 0.002(4) 0.015(4) 0.001(4)
C10 0.036(5) 0.033(5) 0.024(5) 0.003(4) 0.016(4) 0.001(5)
C11 0.035(5) 0.036(5) 0.026(4) -0.001(4) 0.014(4) 0.001(4)
C12 0.032(5) 0.037(5) 0.025(5) 0.001(4) 0.014(4) 0.001(5)
C13 0.033(5) 0.033(5) 0.024(4) 0.003(4) 0.015(4) -0.001(4)
C14 0.037(5) 0.030(5) 0.025(5) 0.002(4) 0.016(4) -0.001(5)
C15 0.033(5) 0.031(5) 0.023(4) 0.003(4) 0.015(4) -0.001(4)
C16 0.038(5) 0.040(5) 0.026(4) -0.002(4) 0.014(4) 0.001(4)
C17 0.055(5) 0.058(5) 0.046(5) -0.004(4) 0.017(4) 0.003(4)
C18 0.056(5) 0.056(5) 0.046(5) -0.005(5) 0.019(4) 0.003(5)
C19 0.060(5) 0.058(5) 0.048(5) -0.001(4) 0.017(4) 0.003(4)
C20 0.065(5) 0.062(5) 0.052(5) 0.002(5) 0.017(4) 0.002(5)
C21 0.063(5) 0.062(5) 0.055(5) -0.001(4) 0.017(4) 0.003(4)
C22 0.055(5) 0.058(5) 0.047(5) -0.001(5) 0.020(4) -0.001(5)
C23 0.058(5) 0.056(5) 0.050(5) -0.001(5) 0.018(5) 0.000(5)
C24 0.062(6) 0.065(5) 0.055(5) -0.005(5) 0.019(5) 0.001(5)
C28 0.041(5) 0.038(5) 0.032(4) 0.002(4) 0.014(4) 0.004(4)
C27 0.041(5) 0.039(5) 0.032(5) 0.000(4) 0.016(4) 0.004(5)
C26 0.043(5) 0.041(5) 0.033(4) 0.002(4) 0.016(4) 0.001(4)
C25 0.046(5) 0.041(5) 0.032(5) -0.002(4) 0.015(4) 0.006(4)
C30 0.047(5) 0.041(5) 0.033(4) 0.002(4) 0.017(4) 0.004(4)
C29 0.044(5) 0.041(5) 0.032(5) 0.004(4) 0.014(4) 0.005(4)
C31 0.042(5) 0.041(5) 0.035(4) 0.001(4) 0.014(4) 0.002(4)
C32 0.045(5) 0.044(5) 0.032(4) 0.003(4) 0.018(4) -0.004(4)
C34 0.050(5) 0.042(5) 0.035(4) 0.002(4) 0.016(4) -0.001(4)
C33 0.049(5) 0.043(5) 0.033(5) 0.002(4) 0.018(4) 0.001(5)
C38 0.044(5) 0.041(5) 0.032(4) 0.002(4) 0.017(4) 0.001(4)
C37 0.041(5) 0.040(5) 0.032(5) 0.001(4) 0.019(4) -0.002(5)
C36 0.043(5) 0.039(4) 0.031(4) -0.001(4) 0.017(4) -0.001(4)
C35 0.049(5) 0.041(5) 0.034(5) 0.000(4) 0.014(4) -0.001(5)
C39 0.040(5) 0.037(5) 0.028(4) -0.003(4) 0.016(4) 0.001(4)
C40 0.040(5) 0.043(5) 0.031(4) 0.004(4) 0.018(4) -0.001(4)
C41 0.066(5) 0.060(5) 0.054(5) 0.000(4) 0.019(4) 0.002(4)
C48 0.066(5) 0.064(5) 0.056(5) -0.002(4) 0.020(4) 0.003(5)
C45 0.071(5) 0.065(5) 0.063(5) -0.005(4) 0.018(4) 0.002(5)
C44 0.072(7) 0.068(7) 0.066(6) -0.008(6) 0.017(5) 0.012(6)
C43 0.080(6) 0.076(6) 0.076(6) -0.003(5) 0.014(5) 0.015(5)
C42 0.072(6) 0.069(6) 0.065(5) -0.003(5) 0.016(5) 0.009(5)
C46 0.074(6) 0.066(6) 0.066(6) -0.002(5) 0.019(5) 0.003(5)
C47 0.100(8) 0.096(8) 0.087(7) -0.002(6) 0.012(6) 0.024(6)
N1 0.039(4) 0.033(4) 0.034(4) -0.002(3) 0.013(3) 0.002(3)
N2 0.048(10) 0.031(10) 0.034(8) -0.007(7) 0.013(7) 0.005(8)
N3 0.103(14) 0.037(11) 0.054(10) 0.016(8) 0.045(10) 0.009(9)
O1 0.073(6) 0.057(6) 0.046(5) 0.005(5) 0.012(4) -0.002(5)
O2 0.056(5) 0.040(5) 0.035(5) 0.002(4) 0.012(4) -0.010(5)
O3 0.050(5) 0.035(5) 0.027(4) 0.001(4) 0.018(4) -0.001(4)
O4 0.051(5) 0.050(5) 0.037(5) 0.003(4) 0.021(4) -0.007(4)
O5 0.051(6) 0.044(6) 0.024(6) 0.001(5) 0.027(5) 0.010(5)
O6 0.053(5) 0.062(6) 0.043(5) -0.009(4) 0.017(4) 0.009(5)
O7 0.085(8) 0.071(8) 0.098(8) -0.008(7) 0.030(7) 0.014(7)
O8 0.065(8) 0.054(8) 0.051(7) 0.001(6) 0.018(6) -0.013(7)
O9 0.142(12) 0.133(12) 0.117(11) -0.004(10) 0.001(10) 0.037(11)
O10 0.108(10) 0.110(11) 0.048(8) 0.009(8) 0.014(8) 0.057(9)
O11 0.042(6) 0.034(6) 0.029(5) -0.007(5) 0.012(5) -0.001(6)
O12 0.039(6) 0.035(6) 0.021(5) 0.000(5) 0.019(5) 0.001(5)
O13 0.037(7) 0.042(6) 0.029(5) 0.004(5) 0.019(5) -0.001(6)
O14 0.041(7) 0.048(6) 0.036(5) 0.000(5) 0.015(5) 0.003(6)
O15 0.034(6) 0.035(6) 0.017(5) 0.004(5) 0.013(5) 0.001(5)
O16 0.037(6) 0.029(6) 0.024(5) -0.001(5) 0.015(5) 0.000(5)
O17 0.037(6) 0.040(6) 0.024(5) 0.000(5) 0.015(5) 0.003(5)
O18 0.038(6) 0.039(6) 0.024(5) -0.002(5) 0.016(5) 0.002(5)
O19 0.038(6) 0.037(6) 0.034(5) 0.001(5) 0.013(5) 0.004(5)
O20 0.036(6) 0.038(6) 0.031(5) 0.001(5) 0.022(5) -0.004(5)
O21 0.036(6) 0.034(6) 0.024(5) -0.005(5) 0.015(5) -0.002(5)
O22 0.037(6) 0.033(6) 0.021(5) -0.005(5) 0.014(5) 0.004(5)
O23 0.047(6) 0.047(6) 0.029(5) 0.002(5) 0.017(5) -0.002(5)
O24 0.048(6) 0.048(6) 0.035(5) -0.002(5) 0.020(5) -0.004(5)
O25 0.040(6) 0.045(6) 0.031(5) 0.000(5) 0.019(5) -0.001(5)
O26 0.042(6) 0.042(6) 0.031(5) -0.002(5) 0.017(5) 0.003(5)
O27 0.062(11) 0.068(10) 0.063(10) -0.001(9) 0.012(9) -0.009(9)
O28 0.054(6) 0.056(6) 0.046(6) 0.002(5) 0.020(5) -0.001(5)
O29 0.068(11) 0.071(10) 0.059(9) -0.007(9) 0.025(9) 0.005(10)
O30 0.059(7) 0.065(6) 0.048(6) -0.007(5) 0.022(5) -0.002(6)
O31 0.110(11) 0.088(10) 0.057(8) 0.034(7) 0.065(8) 0.044(9)
O32 0.084(10) 0.098(11) 0.034(7) -0.008(7) 0.026(7) -0.006(8)
O33 0.099(11) 0.082(11) 0.063(9) 0.027(8) 0.015(8) 0.007(9)
O34 0.070(6) 0.048(6) 0.024(5) -0.006(4) 0.022(4) 0.001(5)
O35 0.043(9) 0.111(12) 0.088(10) 0.011(9) 0.005(7) -0.005(8)
O36 0.081(9) 0.056(9) 0.035(7) 0.006(6) 0.040(6) 0.022(7)
O37 0.109(11) 0.129(12) 0.062(9) 0.002(8) 0.053(8) -0.012(10)
O38 0.064(6) 0.055(6) 0.032(5) 0.002(4) 0.028(4) 0.001(5)
O39 0.102(8) 0.091(8) 0.054(7) 0.002(6) 0.037(6) 0.043(7)
O40 0.091(8) 0.057(7) 0.055(7) 0.013(6) 0.031(6) 0.029(6)
O41 0.074(7) 0.075(8) 0.041(6) 0.012(6) 0.029(5) 0.023(6)
O42 0.110(8) 0.094(9) 0.064(7) -0.015(6) 0.050(6) 0.022(7)
O43 0.051(8) 0.152(13) 0.034(7) -0.039(8) 0.014(6) -0.001(9)
O44 0.090(10) 0.085(10) 0.066(9) 0.009(8) 0.028(7) -0.028(8)
O45 0.106(11) 0.047(8) 0.020(6) -0.005(6) 0.013(6) -0.016(7)
O46 0.108(11) 0.111(12) 0.057(9) -0.027(8) 0.031(8) -0.030(9)
P1 0.076(4) 0.042(4) 0.035(3) 0.004(2) 0.029(3) -0.005(3)
P2 0.054(4) 0.044(4) 0.017(2) -0.002(2) 0.014(2) -0.001(3)
P3 0.068(4) 0.061(4) 0.027(3) 0.004(3) 0.024(3) 0.006(3)
U3 0.0961(7) 0.0866(7) 0.0263(4) 0.0162(4) 0.0368(4) 0.0386(6)
U2 0.1228(9) 0.0635(7) 0.0254(4) 0.0120(4) 0.0358(5) 0.0330(6)
U1 0.1175(9) 0.0795(7) 0.0220(4) 0.0138(4) 0.0359(5) 0.0488(6)
U4 0.1078(8) 0.0968(8) 0.0253(4) 0.0205(5) 0.0356(5) 0.0524(7)
U5 0.1071(8) 0.0646(6) 0.0216(4) -0.0075(4) 0.0281(4) -0.0317(6)
U6 0.0936(7) 0.0795(7) 0.0189(4) 0.0086(4) 0.0242(4) 0.0364(6)
C41A 0.068(5) 0.063(5) 0.058(5) -0.001(4) 0.018(4) 0.002(5)
C48A 0.067(5) 0.063(5) 0.059(5) -0.002(5) 0.020(5) 0.002(5)
C45A 0.069(5) 0.066(5) 0.064(5) -0.002(4) 0.020(4) 0.002(5)
C44A 0.069(8) 0.068(8) 0.067(8) 0.000(6) 0.022(6) 0.001(6)
C43A 0.069(7) 0.069(7) 0.067(7) -0.001(6) 0.022(6) 0.001(6)
C42A 0.068(6) 0.065(6) 0.062(6) 0.000(5) 0.020(5) 0.002(5)
C46A 0.073(7) 0.067(7) 0.070(7) -0.002(6) 0.022(6) 0.003(6)
O7A 0.078(12) 0.072(13) 0.082(13) -0.003(12) 0.028(11) 0.004(11)
O8A 0.076(10) 0.066(10) 0.070(10) -0.002(9) 0.023(9) 0.004(9)
O9A 0.086(17) 0.087(18) 0.085(16) 0.000(14) 0.022(13) -0.002(14)
C47A 0.074(10) 0.074(10) 0.073(10) 0.000(7) 0.025(7) 0.000(7)
O10A 0.078(17) 0.077(16) 0.082(18) -0.002(14) 0.027(14) -0.003(13)
C23A 0.058(6) 0.058(5) 0.050(5) 0.000(5) 0.020(5) 0.001(5)
C24A 0.063(6) 0.064(5) 0.054(5) -0.006(4) 0.019(5) 0.002(5)
O27A 0.063(10) 0.073(9) 0.061(8) -0.004(8) 0.026(8) -0.003(8)
O28A 0.057(6) 0.056(7) 0.044(6) -0.002(5) 0.022(5) 0.003(5)
O29A 0.057(11) 0.072(10) 0.056(8) 0.002(8) 0.015(8) 0.017(9)
O30A 0.062(7) 0.066(6) 0.049(6) -0.007(5) 0.020(5) -0.001(6)
C17A 0.055(5) 0.058(5) 0.046(5) -0.004(4) 0.017(4) 0.002(4)
C18A 0.054(5) 0.056(5) 0.045(5) -0.005(5) 0.020(4) 0.004(5)
C19A 0.061(5) 0.057(5) 0.048(4) -0.001(4) 0.018(4) 0.003(4)
C20A 0.065(5) 0.062(5) 0.051(5) 0.001(4) 0.017(4) 0.004(5)
C21A 0.062(5) 0.062(5) 0.053(5) -0.001(4) 0.018(4) 0.002(4)
C22A 0.056(5) 0.058(5) 0.048(5) -0.001(4) 0.019(4) 0.000(5)
C9A 0.037(5) 0.031(5) 0.025(4) 0.004(4) 0.016(4) 0.000(4)
C10A 0.036(5) 0.033(5) 0.025(5) 0.003(4) 0.014(4) 0.002(4)
C11A 0.035(5) 0.036(5) 0.026(4) -0.001(4) 0.015(4) 0.002(4)
C12A 0.032(5) 0.037(5) 0.024(4) 0.001(4) 0.016(4) 0.000(5)
C13A 0.033(5) 0.032(5) 0.024(4) 0.004(4) 0.016(4) -0.002(4)
C14A 0.036(5) 0.029(5) 0.025(5) 0.002(4) 0.017(4) 0.000(4)
C15A 0.034(5) 0.032(5) 0.025(4) 0.005(4) 0.012(4) -0.001(4)
C16A 0.034(5) 0.038(5) 0.026(4) -0.003(4) 0.018(4) 0.002(4)
O15A 0.036(6) 0.035(6) 0.021(5) 0.002(5) 0.016(5) 0.000(5)
O16A 0.034(6) 0.031(6) 0.024(5) 0.000(5) 0.010(5) -0.006(5)
O17A 0.041(6) 0.043(6) 0.027(5) -0.005(5) 0.018(5) 0.000(5)
O18A 0.031(6) 0.040(6) 0.023(5) -0.001(5) 0.018(5) 0.003(5)
C1A 0.046(5) 0.038(5) 0.030(4) -0.003(4) 0.017(4) 0.002(4)
C6A 0.044(5) 0.039(5) 0.032(5) -0.003(5) 0.018(4) 0.002(5)
C5A 0.042(4) 0.036(5) 0.033(4) 0.000(4) 0.013(4) 0.000(4)
C4A 0.042(5) 0.036(5) 0.033(5) -0.003(5) 0.012(4) 0.003(5)
C3A 0.042(4) 0.035(5) 0.030(4) -0.001(4) 0.014(4) 0.001(4)
C2A 0.044(5) 0.037(5) 0.029(5) -0.001(5) 0.014(4) 0.001(5)
C7A 0.039(5) 0.037(5) 0.034(4) 0.000(4) 0.014(4) 0.000(4)
C8A 0.038(5) 0.034(5) 0.026(4) -0.007(4) 0.016(4) 0.002(4)
O19A 0.040(6) 0.036(6) 0.033(5) -0.002(5) 0.012(5) 0.005(5)
O20A 0.039(6) 0.038(6) 0.032(5) 0.002(5) 0.018(5) -0.002(5)
O21A 0.036(6) 0.034(6) 0.020(5) -0.006(5) 0.018(5) 0.002(5)
O22A 0.036(6) 0.035(6) 0.025(5) 0.001(5) 0.013(5) 0.003(5)
C28A 0.041(5) 0.039(5) 0.032(4) 0.003(4) 0.015(4) 0.003(4)
C27A 0.040(5) 0.038(5) 0.032(5) 0.001(4) 0.015(4) 0.003(5)
C26A 0.044(5) 0.041(5) 0.034(4) 0.001(4) 0.015(4) 0.002(4)
C25A 0.044(5) 0.041(5) 0.031(5) -0.001(4) 0.017(4) 0.004(5)
C30A 0.047(5) 0.042(5) 0.033(4) 0.002(4) 0.017(4) 0.004(4)
C29A 0.043(5) 0.039(5) 0.033(5) 0.003(5) 0.015(4) 0.004(5)
C31A 0.041(5) 0.041(5) 0.033(4) 0.000(4) 0.014(4) 0.002(4)
C32A 0.046(5) 0.045(5) 0.033(4) 0.001(4) 0.017(4) -0.001(4)
O23A 0.047(6) 0.044(6) 0.034(6) 0.007(5) 0.014(5) -0.006(5)
O24A 0.045(6) 0.048(6) 0.034(6) -0.001(5) 0.020(5) -0.005(5)
O25A 0.043(6) 0.042(6) 0.035(6) 0.000(5) 0.013(5) 0.002(5)
O26A 0.040(6) 0.043(6) 0.033(6) 0.003(5) 0.014(5) 0.000(5)
O5A 0.052(6) 0.043(6) 0.032(6) 0.003(5) 0.020(5) 0.008(5)
C34A 0.052(5) 0.042(5) 0.035(4) 0.002(4) 0.015(4) -0.001(4)
C33A 0.049(5) 0.042(5) 0.032(5) 0.003(4) 0.017(4) 0.001(5)
C38A 0.043(5) 0.041(4) 0.031(4) 0.002(4) 0.019(4) -0.001(4)
C37A 0.041(5) 0.039(5) 0.030(5) 0.002(4) 0.017(4) -0.002(5)
C36A 0.043(5) 0.039(4) 0.030(4) 0.000(4) 0.017(4) -0.001(4)
C35A 0.047(5) 0.041(5) 0.035(5) -0.001(4) 0.015(4) -0.001(5)
C39A 0.039(5) 0.037(5) 0.027(4) -0.002(4) 0.015(4) 0.000(4)
C40A 0.041(5) 0.043(5) 0.031(4) 0.002(4) 0.017(4) 0.001(4)
O11A 0.038(6) 0.034(6) 0.028(5) -0.006(5) 0.016(5) 0.001(5)
O12A 0.039(6) 0.036(6) 0.025(5) -0.001(5) 0.014(5) 0.001(5)
O13A 0.042(7) 0.044(6) 0.032(5) 0.007(5) 0.014(5) -0.003(6)
O14A 0.044(6) 0.050(6) 0.034(5) 0.001(5) 0.014(5) 0.000(6)

loop_
_atom_type_symbol
_atom_type_description
_atom_type_scat_dispersion_real
_atom_type_scat_dispersion_imag
_atom_type_scat_source
C C 0.0033 0.0016 'International Tables Vol C Tables 4.2.6.8 and 6.1.1.4'
H H 0.0000 0.0000 'International Tables Vol C Tables 4.2.6.8 and 6.1.1.4'
N N 0.0061 0.0033 'International Tables Vol C Tables 4.2.6.8 and 6.1.1.4'
O O 0.0106 0.0060 'International Tables Vol C Tables 4.2.6.8 and 6.1.1.4'
P P 0.1023 0.0942 'International Tables Vol C Tables 4.2.6.8 and 6.1.1.4'
U U -9.6767 9.6646 'International Tables Vol C Tables 4.2.6.8 and 6.1.1.4'

loop_
_geom_angle_atom_site_label_1
_geom_angle_atom_site_label_2
_geom_angle_atom_site_label_3
_geom_angle
_geom_angle_site_symmetry_1
_geom_angle_site_symmetry_3
_geom_angle_publ_flag
C6 C1 C2 120.0 . . ?
C6 C1 O4 126(2) . . ?
C2 C1 O4 113(2) . . ?
C1 C6 H6 120.0 . . ?
C5 C6 C1 120.0 . . ?
C5 C6 H6 120.0 . . ?
C6 C5 C4 120.0 . . ?
C6 C5 C7 120(3) . . ?
C4 C5 C7 120(3) . . ?
C5 C4 H4 120.0 . . ?
C3 C4 C5 120.0 . . ?
C3 C4 H4 120.0 . . ?
C4 C3 C2 120.0 . . ?
C4 C3 C8 112(2) . . ?
C2 C3 C8 128(2) . . ?
C1 C2 H2 120.0 . . ?
C3 C2 C1 120.0 . . ?
C3 C2 H2 120.0 . . ?
O19 C7 C5 122(4) . . ?
O19 C7 O20 115(3) . . ?
O20 C7 C5 123(3) . . ?
O21 C8 C3 128(3) . . ?
O21 C8 O22 125(3) . . ?
O22 C8 C3 107(3) . . ?
C10 C9 C14 120.0 . . ?
C10 C9 O3 125(2) . . ?
C14 C9 O3 115(2) . . ?
C9 C10 H10 120.0 . . ?
C11 C10 C9 120.0 . . ?
C11 C10 H10 120.0 . . ?
C10 C11 C12 120.0 . . ?
C10 C11 C16 120(2) . . ?
C12 C11 C16 120(2) . . ?
C11 C12 H12 120.0 . . ?
C13 C12 C11 120.0 . . ?
C13 C12 H12 120.0 . . ?
C12 C13 C15 117(3) . . ?
C14 C13 C12 120.0 . . ?
C14 C13 C15 122(3) . . ?
C9 C14 H14 120.0 . . ?
C13 C14 C9 120.0 . . ?
C13 C14 H14 120.0 . . ?
O15 C15 C13 119(4) . . ?
O15 C15 O16 115(3) . . ?
O16 C15 C13 126(3) . . ?
C11 C16 U1 173(2) . 4_675 ?
O17 C16 C11 113(3) . . ?
O17 C16 O18 135(4) . . ?
O17 C16 U1 69(2) . 4_675 ?
O18 C16 C11 111(3) . . ?
O18 C16 U1 66.2(19) . 4_675 ?
C18 C17 C22 120.0 . . ?
C18 C17 O6 114(2) . . ?
C22 C17 O6 126(2) . . ?
C17 C18 H18 120.0 . . ?
C17 C18 C19 120.0 . . ?
C19 C18 H18 120.0 . . ?
C18 C19 C23 119(3) . . ?
C20 C19 C18 120.0 . . ?
C20 C19 C23 120(3) . . ?
C19 C20 H20 120.0 . . ?
C19 C20 C21 120.0 . . ?
C21 C20 H20 120.0 . . ?
C20 C21 C22 120.0 . . ?
C20 C21 C24 126(2) . . ?
C22 C21 C24 114(2) . . ?
C17 C22 H22 120.0 . . ?
C21 C22 C17 120.0 . . ?
C21 C22 H22 120.0 . . ?
O27 C23 C19 122(4) . . ?
O27 C23 O28 122(4) . . ?
O28 C23 C19 116(4) . . ?
O29 C24 C21 106(3) . . ?
O30 C24 C21 122(4) . . ?
O30 C24 O29 132(3) . . ?
C27 C28 C29 120.0 . . ?
C27 C28 C31 121.7(19) . . ?
C29 C28 C31 117.9(19) . . ?
C28 C27 H27 120.0 . . ?
C26 C27 C28 120.0 . . ?
C26 C27 H27 120.0 . . ?
C27 C26 C25 120.0 . . ?
C27 C26 C32 121.5(19) . . ?
C25 C26 C32 118.4(19) . . ?
C26 C25 H25 120.0 . . ?
C30 C25 C26 120.0 . . ?
C30 C25 H25 120.0 . . ?
C25 C30 C29 120.0 . . ?
C25 C30 O5 122.2(18) . . ?
C29 C30 O5 117.6(18) . . ?
C28 C29 H29 120.0 . . ?
C30 C29 C28 120.0 . . ?
C30 C29 H29 120.0 . . ?
O25 C31 C28 121(2) . . ?
O26 C31 C28 121(2) . . ?
O26 C31 O25 118.8(19) . . ?
O23 C32 C26 120(3) . . ?
O23 C32 O24 123(3) . . ?
O24 C32 C26 117(2) . . ?
C33 C34 C35 120.0 . . ?
C33 C34 O2 120.3(19) . . ?
C35 C34 O2 119.5(19) . . ?
C34 C33 H33 120.0 . . ?
C38 C33 C34 120.0 . . ?
C38 C33 H33 120.0 . . ?
C37 C38 C33 120.0 . . ?
C40 C38 C33 115(3) . . ?
C40 C38 C37 125(3) . . ?
C38 C37 H37 120.0 . . ?
C38 C37 C36 120.0 . . ?
C36 C37 H37 120.0 . . ?
C37 C36 C39 122(2) . . ?
C35 C36 C37 120.0 . . ?
C35 C36 C39 118(2) . . ?
C34 C35 H35 120.0 . . ?
C36 C35 C34 120.0 . . ?
C36 C35 H35 120.0 . . ?
O11 C39 C36 122(3) . . ?
O11 C39 O12 123(3) . . ?
O12 C39 C36 115(3) . . ?
O13 C40 C38 117(4) . . ?
O14 C40 C38 131(4) . . ?
O14 C40 O13 112(4) . . ?
C48 C41 C42 120.0 . . ?
O1 C41 C48 122.6(12) . . ?
O1 C41 C42 117.3(12) . . ?
C41 C48 H48 120.0 . . ?
C41 C48 C45 120.0 . . ?
C45 C48 H48 120.0 . . ?
C48 C45 C46 121.6(15) . . ?
C44 C45 C48 120.0 . . ?
C44 C45 C46 118.3(15) . . ?
C45 C44 H44 120.0 . . ?
C45 C44 C43 120.0 . . ?
C43 C44 H44 120.0 . . ?
C44 C43 C47 124.7(13) . . ?
C42 C43 C44 120.0 . . ?
C42 C43 C47 115.3(13) . . ?
C41 C42 H42 120.0 . . ?
C43 C42 C41 120.0 . . ?
C43 C42 H42 120.0 . . ?
O7 C46 C45 117(2) . . ?
O8 C46 C45 122(2) . . ?
O8 C46 O7 120(2) . . ?
O9 C47 C43 113.6(17) . . ?
O10 C47 C43 124.0(18) . . ?
O10 C47 O9 122.3(15) . . ?
P2 N1 P1 122.6(8) . . ?
P3 N2 P2 120.6(9) . . ?
P1 N3 P3 122.8(10) . . ?
C41 O1 P1 122.4(10) . . ?
C41A O1 P1 143.4(10) . . ?
C34 O2 P1 118.5(9) . . ?
C34A O2 P1 129.3(10) . . ?
C9 O3 P2 122.3(15) . . ?
C9A O3 P2 126.7(13) . . ?
C1 O4 P2 123.0(15) . . ?
C1A O4 P2 127.2(16) . . ?
C30 O5 P3 126.0(16) . . ?
C17 O6 P3 125.6(16) . . ?
C17A O6 P3 123.8(11) . . ?
C39 O11 U5 95(2) . . ?
C39 O12 U5 87.2(17) . . ?
C40 O13 U3 123(2) . 2_546 ?
C40 O14 U2 144(3) . 2_546 ?
C15 O15 U5 168(3) . 3_667 ?
C15 O16 U6 168(2) . 2_656 ?
C16 O17 U1 85(2) . 4_675 ?
C16 O18 U1 86(2) . 4_675 ?
C7 O19 U3 96(2) . . ?
C7 O20 U3 94.4(18) . . ?
C8 O21 U5 122(2) . 2_556 ?
C8 O22 U6 160(2) . 3_666 ?
C32 O23 U4 139(2) . 3_667 ?
C32 O24 U1 122.8(18) . 3_667 ?
C31 O25 U6 91.8(13) . . ?
C31 O26 U6 95.2(14) . . ?
C23 O28 U6 142(3) . 3_666 ?
C24 O30 U2 128(3) . 2_546 ?
H39A O39 H39B 108.7 . . ?
U3 O39 H39A 110.6 . . ?
U3 O39 H39B 110.6 . . ?
U3 O39 U4 105.6(5) . . ?
U4 O39 H39A 110.6 . . ?
U4 O39 H39B 110.6 . . ?
U3 O40 U2 137.1(6) . . ?
U3 O40 U4 112.2(5) . . ?
U2 O40 U4 108.6(5) . . ?
U1 O41 U2 112.6(5) . . ?
U1 O41 U4 138.2(5) . . ?
U4 O41 U2 107.5(4) . . ?
H42A O42 H42B 109.0 . . ?
U2 O42 H42A 111.0 . . ?
U2 O42 H42B 111.0 . . ?
U1 O42 H42A 111.0 . . ?
U1 O42 H42B 111.0 . . ?
U1 O42 U2 103.8(5) . . ?
N1 P1 O1 112.1(7) . . ?
N3 P1 N1 116.2(7) . . ?
N3 P1 O1 111.3(8) . . ?
O2 P1 N1 106.3(7) . . ?
O2 P1 N3 109.8(8) . . ?
O2 P1 O1 99.8(6) . . ?
N1 P2 N2 119.5(7) . . ?
N1 P2 O3 107.6(6) . . ?
N1 P2 O4 109.1(7) . . ?
N2 P2 O3 110.8(7) . . ?
O4 P2 N2 104.2(6) . . ?
O4 P2 O3 104.7(6) . . ?
N2 P3 N3 117.4(8) . . ?
N2 P3 O6 113.1(7) . . ?
O5 P3 N2 103.2(10) . . ?
O5 P3 N3 115.4(12) . . ?
O5 P3 O6 97.8(10) . . ?
O6 P3 N3 108.2(8) . . ?
O5A P3 N2 108.5(14) . . ?
O5A P3 N3 105.5(19) . . ?
O5A P3 O6 102.8(16) . . ?
O13 U3 O19 129.5(9) 2_556 . ?
O13 U3 O20 77.5(9) 2_556 . ?
O13 U3 C40A 24.5(10) 2_556 2_556 ?
O19 U3 C40A 132.9(9) . 2_556 ?
O20 U3 O19 52.0(8) . . ?
O20 U3 C40A 86.8(10) . 2_556 ?
O37 U3 O13 90.3(9) . 2_556 ?
O37 U3 O19 92.0(8) . . ?
O37 U3 O20 94.7(7) . . ?
O37 U3 O39 92.9(6) . . ?
O37 U3 O40 91.0(5) . . ?
O37 U3 O19A 75.9(8) . . ?
O37 U3 O20A 80.9(8) . . ?
O37 U3 C40A 66.7(8) . 2_556 ?
O37 U3 O13A 84.3(10) . 2_556 ?
O38 U3 O13 88.9(9) . 2_556 ?
O38 U3 O19 85.6(8) . . ?
O38 U3 O20 81.3(7) . . ?
O38 U3 O37 176.0(5) . . ?
O38 U3 O39 89.7(5) . . ?
O38 U3 O40 92.7(5) . . ?
O38 U3 O19A 101.7(8) . . ?
O38 U3 O20A 95.1(7) . . ?
O38 U3 C40A 112.8(8) . 2_556 ?
O38 U3 O13A 94.7(10) . 2_556 ?
O39 U3 O13 152.8(7) . 2_556 ?
O39 U3 O19 77.4(6) . . ?
O39 U3 O20 129.0(7) . . ?
O39 U3 O19A 78.2(6) . . ?
O39 U3 O20A 127.9(7) . . ?
O39 U3 C40A 141.3(8) . 2_556 ?
O40 U3 O13 81.1(8) . 2_556 ?
O40 U3 O19 149.2(6) . . ?
O40 U3 O20 157.9(7) . . ?
O40 U3 O39 71.9(4) . . ?
O40 U3 O19A 146.6(6) . . ?
O40 U3 O20A 158.7(7) . . ?
O40 U3 C40A 75.8(8) . 2_556 ?
O20A U3 O19A 50.0(8) . . ?
O13A U3 O39 155.7(8) 2_556 . ?
O13A U3 O40 84.0(9) 2_556 . ?
O13A U3 O19A 123.9(10) 2_556 . ?
O13A U3 O20A 75.6(10) 2_556 . ?
O14 U2 O30A 69.0(9) 2_556 2_556 ?
O14 U2 O14A 15.6(7) 2_556 2_556 ?
O30 U2 O14 65.8(11) 2_556 2_556 ?
O30 U2 O41 141.6(10) 2_556 . ?
O30 U2 O42 73.0(10) 2_556 . ?
O30 U2 O30A 7.9(14) 2_556 2_556 ?
O30 U2 O14A 67.7(11) 2_556 2_556 ?
O33 U2 O14 97.9(9) . 2_556 ?
O33 U2 O30 82.6(10) . 2_556 ?
O33 U2 O40 90.4(6) . . ?
O33 U2 O41 89.1(5) . . ?
O33 U2 O42 91.2(6) . . ?
O33 U2 O30A 89.2(8) . 2_556 ?
O33 U2 O14A 82.9(8) . 2_556 ?
O34 U2 O14 81.7(8) . 2_556 ?
O34 U2 O30 96.0(10) . 2_556 ?
O34 U2 O33 178.6(6) . . ?
O34 U2 O40 90.9(5) . . ?
O34 U2 O41 91.8(5) . . ?
O34 U2 O42 88.1(5) . . ?
O34 U2 O30A 89.4(8) . 2_556 ?
O34 U2 O14A 96.9(8) . 2_556 ?
O40 U2 O14 84.1(7) . 2_556 ?
O40 U2 O30 147.6(10) . 2_556 ?
O40 U2 O41 69.3(4) . . ?
O40 U2 O42 139.0(4) . . ?
O40 U2 O30A 152.7(8) . 2_556 ?
O40 U2 O14A 80.2(7) . 2_556 ?
O41 U2 O14 152.6(7) . 2_556 ?
O41 U2 O42 69.8(4) . . ?
O41 U2 O30A 137.9(8) . 2_556 ?
O41 U2 O14A 148.4(7) . 2_556 ?
O42 U2 O14 136.1(7) . 2_556 ?
O42 U2 O30A 68.2(8) . 2_556 ?
O42 U2 O14A 140.6(7) . 2_556 ?
C16 U1 C16A 13.5(9) 4_576 4_576 ?
O17 U1 C16 26.0(9) 4_576 4_576 ?
O17 U1 C16A 29.8(9) 4_576 4_576 ?
O17 U1 O17A 17.4(6) 4_576 4_576 ?
O18 U1 C16 28.2(10) 4_576 4_576 ?
O18 U1 O17 54.3(9) 4_576 4_576 ?
O18 U1 C16A 30.1(10) 4_576 4_576 ?
O18 U1 O17A 57.2(8) 4_576 4_576 ?
O18 U1 O18A 14.1(7) 4_576 4_576 ?
O24 U1 C16 100.5(11) 3_667 4_576 ?
O24 U1 O17 74.9(8) 3_667 4_576 ?
O24 U1 O18 128.1(8) 3_667 4_576 ?
O24 U1 C16A 98.6(9) 3_667 4_576 ?
O24 U1 O17A 71.2(7) 3_667 4_576 ?
O24 U1 O18A 122.5(7) 3_667 4_576 ?
O31 U1 C16 79.1(10) . 4_576 ?
O31 U1 O17 77.8(8) . 4_576 ?
O31 U1 O18 83.2(8) . 4_576 ?
O31 U1 O24 96.9(7) . 3_667 ?
O31 U1 O32 176.8(5) . . ?
O31 U1 O41 87.3(5) . . ?
O31 U1 O42 91.9(6) . . ?
O31 U1 C16A 92.6(8) . 4_576 ?
O31 U1 O17A 95.2(7) . 4_576 ?
O31 U1 O18A 96.8(7) . 4_576 ?
O31 U1 O24A 80.8(10) . 3_667 ?
O32 U1 C16 98.0(9) . 4_576 ?
O32 U1 O17 99.0(8) . 4_576 ?
O32 U1 O18 94.8(8) . 4_576 ?
O32 U1 O24 82.2(7) . 3_667 ?
O32 U1 O41 95.7(5) . . ?
O32 U1 O42 90.1(6) . . ?
O32 U1 C16A 84.5(8) . 4_576 ?
O32 U1 O17A 81.6(7) . 4_576 ?
O32 U1 O18A 81.1(7) . 4_576 ?
O32 U1 O24A 98.5(10) . 3_667 ?
O41 U1 C16 165.9(10) . 4_576 ?
O41 U1 O17 153.0(7) . 4_576 ?
O41 U1 O18 146.6(7) . 4_576 ?
O41 U1 O24 84.8(6) . 3_667 ?
O41 U1 O42 73.7(4) . . ?
O41 U1 C16A 176.6(8) . 4_576 ?
O41 U1 O17A 156.0(6) . 4_576 ?
O41 U1 O18A 151.3(6) . 4_576 ?
O41 U1 O24A 81.6(8) . 3_667 ?
O42 U1 C16 102.7(10) . 4_576 ?
O42 U1 O17 128.5(7) . 4_576 ?
O42 U1 O18 74.6(7) . 4_576 ?
O42 U1 O24 156.4(6) . 3_667 ?
O42 U1 C16A 102.9(8) . 4_576 ?
O42 U1 O17A 129.9(6) . 4_576 ?
O42 U1 O18A 77.8(6) . 4_576 ?
O24A U1 O42 154.6(8) 3_667 . ?
O23 U4 O23A 17.7(7) 3_667 3_667 ?
O35 U4 O23 93.8(7) . 3_667 ?
O35 U4 O39 88.1(6) . . ?
O35 U4 O40 93.5(6) . . ?
O35 U4 O41 90.3(6) . . ?
O35 U4 O23A 76.1(9) . 3_667 ?
O36 U4 O23 81.8(7) . 3_667 ?
O36 U4 O35 174.0(6) . . ?
O36 U4 O39 92.5(5) . . ?
O36 U4 O40 92.3(5) . . ?
O36 U4 O41 93.1(5) . . ?
O36 U4 O23A 99.5(9) . 3_667 ?
O39 U4 O23 138.2(5) . 3_667 ?
O39 U4 O23A 136.5(7) . 3_667 ?
O40 U4 O23 151.7(6) . 3_667 ?
O40 U4 O39 69.3(4) . . ?
O40 U4 O23A 150.3(8) . 3_667 ?
O41 U4 O23 82.9(5) . 3_667 ?
O41 U4 O39 138.9(4) . . ?
O41 U4 O40 69.8(4) . . ?
O41 U4 O23A 82.3(7) . 3_667 ?
O11 U5 O12 54.4(8) . . ?
O11 U5 O21 128.1(9) . 2_546 ?
O15 U5 O11 147.5(9) 3_667 . ?
O15 U5 O12 157.4(9) 3_667 . ?
O15 U5 O21 83.9(9) 3_667 2_546 ?
O21 U5 O12 73.8(9) 2_546 . ?
O45 U5 O11 85.8(9) . . ?
O45 U5 O12 79.1(8) . . ?
O45 U5 O15 94.7(8) . 3_667 ?
O45 U5 O21 82.2(8) . 2_546 ?
O45 U5 O46 176.5(6) . . ?
O45 U5 O15A 78.8(7) . 3_667 ?
O45 U5 O21A 93.3(8) . 2_546 ?
O45 U5 O11A 100.8(7) . . ?
O45 U5 O12A 94.0(8) . . ?
O46 U5 O11 96.5(9) . . ?
O46 U5 O12 100.1(8) . . ?
O46 U5 O15 84.8(8) . 3_667 ?
O46 U5 O21 94.2(8) . 2_546 ?
O46 U5 O15A 100.5(7) . 3_667 ?
O46 U5 O21A 83.1(9) . 2_546 ?
O46 U5 O11A 81.5(8) . . ?
O46 U5 O12A 85.1(8) . . ?
O15A U5 O11A 152.6(8) 3_667 . ?
O15A U5 O12A 154.7(8) 3_667 . ?
O21A U5 O11A 127.3(9) 2_546 . ?
O21A U5 O12A 76.5(9) 2_546 . ?
O12A U5 O11A 52.3(8) . . ?
O16 U6 O22 83.6(8) 2_646 3_666 ?
O16 U6 O25 75.3(8) 2_646 . ?
O16 U6 O26 127.5(8) 2_646 . ?
O16 U6 O28 154.5(12) 2_646 3_666 ?
O16 U6 O28A 161.2(10) 2_646 3_666 ?
O16 U6 O16A 16.1(8) 2_646 2_646 ?
O16 U6 O22A 81.8(8) 2_646 3_666 ?
O22 U6 O25 153.9(8) 3_666 . ?
O22 U6 O26 147.5(8) 3_666 . ?
O22 U6 O16A 85.0(7) 3_666 2_646 ?
O22 U6 O22A 17.9(6) 3_666 3_666 ?
O26 U6 O25 52.4(6) . . ?
O26 U6 O16A 122.1(7) . 2_646 ?
O28 U6 O22 78.0(11) 3_666 3_666 ?
O28 U6 O25 126.5(11) 3_666 . ?
O28 U6 O26 74.5(11) 3_666 . ?
O28 U6 O16A 162.9(11) 3_666 2_646 ?
O28 U6 O22A 75.3(11) 3_666 3_666 ?
O43 U6 O16 97.4(9) . 2_646 ?
O43 U6 O22 84.7(8) . 3_666 ?
O43 U6 O25 82.8(7) . . ?
O43 U6 O26 82.4(7) . . ?
O43 U6 O28 98.3(10) . 3_666 ?
O43 U6 O44 174.7(6) . . ?
O43 U6 O28A 86.6(9) . 3_666 ?
O43 U6 O16A 81.6(8) . 2_646 ?
O43 U6 O22A 102.7(8) . 3_666 ?
O43 U6 O25A 98.3(9) . . ?
O43 U6 O26A 99.0(10) . . ?
O44 U6 O16 79.6(9) . 2_646 ?
O44 U6 O22 99.1(8) . 3_666 ?
O44 U6 O25 92.2(7) . . ?
O44 U6 O26 96.0(7) . . ?
O44 U6 O28 86.0(10) . 3_666 ?
O44 U6 O28A 97.6(9) . 3_666 ?
O44 U6 O16A 95.1(7) . 2_646 ?
O44 U6 O22A 81.3(8) . 3_666 ?
O44 U6 O25A 76.8(9) . . ?
O44 U6 O26A 79.7(10) . . ?
O28A U6 O25A 123.9(11) 3_666 . ?
O28A U6 O26A 70.2(10) 3_666 . ?
O16A U6 O25A 73.5(8) 2_646 . ?
O22A U6 O25A 149.6(10) 3_666 . ?
O26A U6 O25A 53.8(6) . . ?
C48A C41A O1 120.6(8) . . ?
C48A C41A C42A 120.0 . . ?
C42A C41A O1 119.4(8) . . ?
C41A C48A H48A 120.0 . . ?
C45A C48A C41A 120.0 . . ?
C45A C48A H48A 120.0 . . ?
C48A C45A C46A 120.5(8) . . ?
C44A C45A C48A 120.0 . . ?
C44A C45A C46A 119.5(8) . . ?
C45A C44A H44A 120.0 . . ?
C45A C44A C43A 120.0 . . ?
C43A C44A H44A 120.0 . . ?
C44A C43A C42A 120.0 . . ?
C44A C43A C47A 120.1(8) . . ?
C42A C43A C47A 119.9(8) . . ?
C41A C42A H42C 120.0 . . ?
C43A C42A C41A 120.0 . . ?
C43A C42A H42C 120.0 . . ?
O7A C46A C45A 121(2) . . ?
O8A C46A C45A 121(2) . . ?
O8A C46A O7A 118(4) . . ?
O9A C47A C43A 117(3) . . ?
O9A C47A O10A 127(4) . . ?
O10A C47A C43A 116(2) . . ?
O27A C23A C19A 113(2) . . ?
O28A C23A O27A 123(3) . . ?
O28A C23A C19A 124(2) . . ?
O29A C24A C21A 117.8(15) . . ?
O30A C24A O29A 123(2) . . ?
O30A C24A C21A 118.5(16) . . ?
C18A C17A O6 130.4(16) . . ?
C18A C17A C22A 120.0 . . ?
C22A C17A O6 109.6(16) . . ?
C17A C18A H18A 120.0 . . ?
C17A C18A C19A 120.0 . . ?
C19A C18A H18A 120.0 . . ?
C18A C19A C23A 119.5(7) . . ?
C20A C19A C23A 120.5(7) . . ?
C20A C19A C18A 120.0 . . ?
C19A C20A H20A 120.0 . . ?
C19A C20A C21A 120.0 . . ?
C21A C20A H20A 120.0 . . ?
C20A C21A C24A 119.6(7) . . ?
C22A C21A C24A 120.4(7) . . ?
C22A C21A C20A 120.0 . . ?
C17A C22A H22A 120.0 . . ?
C21A C22A C17A 120.0 . . ?
C21A C22A H22A 120.0 . . ?
O3 C9A C10A 125.0(19) . . ?
O3 C9A C14A 115.0(19) . . ?
C10A C9A C14A 120.0 . . ?
C9A C10A H10A 120.0 . . ?
C11A C10A C9A 120.0 . . ?
C11A C10A H10A 120.0 . . ?
C10A C11A C16A 116(2) . . ?
C12A C11A C10A 120.0 . . ?
C12A C11A C16A 123(2) . . ?
C11A C12A H12A 120.0 . . ?
C11A C12A C13A 120.0 . . ?
C13A C12A H12A 120.0 . . ?
C12A C13A C14A 120.0 . . ?
C12A C13A C15A 123(2) . . ?
C14A C13A C15A 117(2) . . ?
C9A C14A H14A 120.0 . . ?
C13A C14A C9A 120.0 . . ?
C13A C14A H14A 120.0 . . ?
O15A C15A C13A 120(3) . . ?
O15A C15A O16A 124(3) . . ?
O16A C15A C13A 115(3) . . ?
O17A C16A C11A 116(3) . . ?
O18A C16A C11A 121(3) . . ?
O18A C16A O17A 122(2) . . ?
C6A C1A O4 124(2) . . ?
C6A C1A C2A 120.0 . . ?
C2A C1A O4 116(2) . . ?
C1A C6A H6A 120.0 . . ?
C5A C6A C1A 120.0 . . ?
C5A C6A H6A 120.0 . . ?
C6A C5A C7A 117(3) . . ?
C4A C5A C6A 120.0 . . ?
C4A C5A C7A 123(3) . . ?
C5A C4A H4A 120.0 . . ?
C3A C4A C5A 120.0 . . ?
C3A C4A H4A 120.0 . . ?
C4A C3A C2A 120.0 . . ?
C4A C3A C8A 129(2) . . ?
C2A C3A C8A 111(2) . . ?
C1A C2A H2A 120.0 . . ?
C3A C2A C1A 120.0 . . ?
C3A C2A H2A 120.0 . . ?
O19A C7A C5A 118(4) . . ?
O20A C7A C5A 113(3) . . ?
O20A C7A O19A 130(4) . . ?
O21A C8A C3A 109(3) . . ?
O22A C8A C3A 120(3) . . ?
O22A C8A O21A 131(3) . . ?
C7A O19A U3 89(2) . . ?
C7A O20A U3 92(2) . . ?
C27A C28A C29A 120.0 . . ?
C27A C28A C31A 125(2) . . ?
C29A C28A C31A 115(2) . . ?
C28A C27A H27A 120.0 . . ?
C28A C27A C26A 120.0 . . ?
C26A C27A H27A 120.0 . . ?
C27A C26A C32A 120(2) . . ?
C25A C26A C27A 120.0 . . ?
C25A C26A C32A 120(2) . . ?
C26A C25A H25A 120.0 . . ?
C26A C25A C30A 120.0 . . ?
C30A C25A H25A 120.0 . . ?
C25A C30A O5A 110(3) . . ?
C29A C30A C25A 120.0 . . ?
C29A C30A O5A 129(3) . . ?
C28A C29A H29A 120.0 . . ?
C30A C29A C28A 120.0 . . ?
C30A C29A H29A 120.0 . . ?
C28A C31A U6 177(2) . . ?
O25A C31A U6 64.4(11) . . ?
O25A C31A C28A 114(3) . . ?
O26A C31A U6 61.7(11) . . ?
O26A C31A C28A 119(3) . . ?
O26A C31A O25A 124(2) . . ?
O23A C32A C26A 120(3) . . ?
O23A C32A O24A 123(2) . . ?
O24A C32A C26A 117(3) . . ?
C31A O25A U6 88.2(13) . . ?
C31A O26A U6 91.2(13) . . ?
C30A O5A P3 116(2) . . ?
O2 C34A C33A 112.9(19) . . ?
O2 C34A C35A 127.1(19) . . ?
C33A C34A C35A 120.0 . . ?
C34A C33A H33A 120.0 . . ?
C38A C33A C34A 120.0 . . ?
C38A C33A H33A 120.0 . . ?
C33A C38A C37A 120.0 . . ?
C33A C38A C40A 126(2) . . ?
C37A C38A C40A 114(2) . . ?
C38A C37A H37A 120.0 . . ?
C36A C37A C38A 120.0 . . ?
C36A C37A H37A 120.0 . . ?
C37A C36A C35A 120.0 . . ?
C37A C36A C39A 121(2) . . ?
C35A C36A C39A 119(2) . . ?
C34A C35A H35A 120.0 . . ?
C36A C35A C34A 120.0 . . ?
C36A C35A H35A 120.0 . . ?
O11A C39A C36A 115(3) . . ?
O12A C39A C36A 122(3) . . ?
O12A C39A O11A 123(2) . . ?
O13A C40A C38A 121(3) . . ?
O13A C40A O14A 130(4) . . ?
O14A C40A C38A 108(3) . . ?
C39A O11A U5 90.4(18) . . ?
C39A O12A U5 92.6(18) . . ?

loop_
_geom_bond_atom_site_label_1
_geom_bond_atom_site_label_2
_geom_bond_distance
_geom_bond_site_symmetry_2
_geom_bond_publ_flag
C1 C6 1.3900 . ?
C1 C2 1.3900 . ?
C1 O4 1.453(16) . ?
C6 H6 0.9300 . ?
C6 C5 1.3900 . ?
C5 C4 1.3900 . ?
C5 C7 1.41(4) . ?
C4 H4 0.9300 . ?
C4 C3 1.3900 . ?
C3 C2 1.3900 . ?
C3 C8 1.58(2) . ?
C2 H2 0.9300 . ?
C7 O19 1.30(4) . ?
C7 O20 1.36(4) . ?
C8 O21 1.26(4) . ?
C8 O22 1.28(4) . ?
C9 C10 1.3900 . ?
C9 C14 1.3900 . ?
C9 O3 1.39(3) . ?
C10 H10 0.9300 . ?
C10 C11 1.3900 . ?
C11 C12 1.3900 . ?
C11 C16 1.63(4) . ?
C12 H12 0.9300 . ?
C12 C13 1.3900 . ?
C13 C14 1.3900 . ?
C13 C15 1.48(5) . ?
C14 H14 0.9300 . ?
C15 O15 1.25(4) . ?
C15 O16 1.33(5) . ?
C16 O17 1.20(4) . ?
C16 O18 1.29(5) . ?
C16 U1 2.72(4) 4_675 ?
C17 C18 1.3900 . ?
C17 C22 1.3900 . ?
C17 O6 1.400(17) . ?
C18 H18 0.9300 . ?
C18 C19 1.3900 . ?
C19 C20 1.3900 . ?
C19 C23 1.51(3) . ?
C20 H20 0.9300 . ?
C20 C21 1.3900 . ?
C21 C22 1.3900 . ?
C21 C24 1.57(2) . ?
C22 H22 0.9300 . ?
C23 O27 1.22(5) . ?
C23 O28 1.33(5) . ?
C24 O29 1.53(5) . ?
C24 O30 1.33(5) . ?
C28 C27 1.3900 . ?
C28 C29 1.3900 . ?
C28 C31 1.488(17) . ?
C27 H27 0.9300 . ?
C27 C26 1.3900 . ?
C26 C25 1.3900 . ?
C26 C32 1.47(3) . ?
C25 H25 0.9300 . ?
C25 C30 1.3900 . ?
C30 C29 1.3900 . ?
C30 O5 1.491(15) . ?
C29 H29 0.9300 . ?
C31 O25 1.28(3) . ?
C31 O26 1.25(3) . ?
C32 O23 1.29(3) . ?
C32 O24 1.33(3) . ?
C34 C33 1.3900 . ?
C34 C35 1.3900 . ?
C34 O2 1.51(2) . ?
C33 H33 0.9300 . ?
C33 C38 1.3900 . ?
C38 C37 1.3900 . ?
C38 C40 1.33(5) . ?
C37 H37 0.9300 . ?
C37 C36 1.3900 . ?
C36 C35 1.3900 . ?
C36 C39 1.50(2) . ?
C35 H35 0.9300 . ?
C39 O11 1.26(4) . ?
C39 O12 1.31(4) . ?
C40 O13 1.31(5) . ?
C40 O14 1.25(4) . ?
C41 C48 1.3900 . ?
C41 C42 1.3900 . ?
C41 O1 1.382(13) . ?
C48 H48 0.9300 . ?
C48 C45 1.3900 . ?
C45 C44 1.3900 . ?
C45 C46 1.44(3) . ?
C44 H44 0.9300 . ?
C44 C43 1.3900 . ?
C43 C42 1.3900 . ?
C43 C47 1.510(10) . ?
C42 H42 0.9300 . ?
C46 O7 1.34(3) . ?
C46 O8 1.26(3) . ?
C47 O9 1.281(16) . ?
C47 O10 1.218(15) . ?
N1 P1 1.595(14) . ?
N1 P2 1.540(13) . ?
N2 P2 1.579(13) . ?
N2 P3 1.575(13) . ?
N3 P1 1.561(15) . ?
N3 P3 1.609(14) . ?
O1 P1 1.598(12) . ?
O1 C41A 1.435(9) . ?
O2 P1 1.550(11) . ?
O2 C34A 1.37(2) . ?
O3 P2 1.612(11) . ?
O3 C9A 1.38(2) . ?
O4 P2 1.570(11) . ?
O4 C1A 1.420(16) . ?
O5 P3 1.563(14) . ?
O6 P3 1.581(11) . ?
O6 C17A 1.404(15) . ?
O11 U5 2.41(3) . ?
O12 U5 2.55(2) . ?
O13 U3 2.54(3) 2_546 ?
O14 U2 2.48(3) 2_546 ?
O15 U5 2.34(2) 3_667 ?
O16 U6 2.16(3) 2_656 ?
O17 U1 2.56(2) 4_675 ?
O18 U1 2.50(3) 4_675 ?
O19 U3 2.559(15) . ?
O20 U3 2.549(14) . ?
O21 U5 2.42(3) 2_556 ?
O22 U6 2.38(2) 3_666 ?
O23 U4 2.453(18) 3_667 ?
O24 U1 2.36(2) 3_667 ?
O25 U6 2.487(13) . ?
O26 U6 2.433(13) . ?
O28 U6 2.34(4) 3_666 ?
O30 U2 2.30(4) 2_546 ?
O31 U1 1.629(16) . ?
O32 U1 1.744(13) . ?
O33 U2 1.742(15) . ?
O34 U2 1.663(12) . ?
O35 U4 1.820(14) . ?
O36 U4 1.596(13) . ?
O37 U3 1.874(15) . ?
O38 U3 1.672(12) . ?
O39 H39A 0.9700 . ?
O39 H39B 0.9700 . ?
O39 U3 2.308(12) . ?
O39 U4 2.405(11) . ?
O40 U3 2.238(12) . ?
O40 U2 2.272(12) . ?
O40 U4 2.285(12) . ?
O41 U2 2.313(11) . ?
O41 U1 2.203(11) . ?
O41 U4 2.275(11) . ?
O42 H42A 0.9700 . ?
O42 H42B 0.9700 . ?
O42 U2 2.443(11) . ?
O42 U1 2.330(14) . ?
O43 U6 1.586(15) . ?
O44 U6 1.781(13) . ?
O45 U5 1.666(14) . ?
O46 U5 1.753(15) . ?
P3 O5A 1.525(17) . ?
U3 O19A 2.578(15) . ?
U3 O20A 2.531(14) . ?
U3 C40A 3.03(4) 2_556 ?
U3 O13A 2.15(3) 2_556 ?
U2 O30A 2.51(3) 2_556 ?
U2 O14A 2.48(2) 2_556 ?
U1 C16A 2.869(18) 4_576 ?
U1 O17A 2.575(19) 4_576 ?
U1 O18A 2.51(2) 4_576 ?
U1 O24A 2.21(3) 3_667 ?
U4 O23A 2.50(3) 3_667 ?
U5 O15A 2.34(2) 3_667 ?
U5 O21A 2.14(3) 2_546 ?
U5 O11A 2.51(2) . ?
U5 O12A 2.51(2) . ?
U6 O28A 2.29(3) 3_666 ?
U6 O16A 2.45(2) 2_646 ?
U6 O22A 2.42(2) 3_666 ?
U6 O25A 2.470(17) . ?
U6 O26A 2.412(17) . ?
C41A C48A 1.3900 . ?
C41A C42A 1.3900 . ?
C48A H48A 0.9300 . ?
C48A C45A 1.3900 . ?
C45A C44A 1.3900 . ?
C45A C46A 1.502(10) . ?
C44A H44A 0.9300 . ?
C44A C43A 1.3900 . ?
C43A C42A 1.3900 . ?
C43A C47A 1.498(7) . ?
C42A H42C 0.9300 . ?
C46A O7A 1.26(2) . ?
C46A O8A 1.25(2) . ?
O9A C47A 1.24(2) . ?
C47A O10A 1.25(2) . ?
C23A O27A 1.237(18) . ?
C23A O28A 1.233(18) . ?
C23A C19A 1.52(2) . ?
C24A O29A 1.249(13) . ?
C24A O30A 1.245(13) . ?
C24A C21A 1.56(2) . ?
C17A C18A 1.3900 . ?
C17A C22A 1.3900 . ?
C18A H18A 0.9300 . ?
C18A C19A 1.3900 . ?
C19A C20A 1.3900 . ?
C20A H20A 0.9300 . ?
C20A C21A 1.3900 . ?
C21A C22A 1.3900 . ?
C22A H22A 0.9300 . ?
C9A C10A 1.3900 . ?
C9A C14A 1.3900 . ?
C10A H10A 0.9300 . ?
C10A C11A 1.3900 . ?
C11A C12A 1.3900 . ?
C11A C16A 1.504(10) . ?
C12A H12A 0.9300 . ?
C12A C13A 1.3900 . ?
C13A C14A 1.3900 . ?
C13A C15A 1.50(4) . ?
C14A H14A 0.9300 . ?
C15A O15A 1.27(4) . ?
C15A O16A 1.30(4) . ?
C16A O17A 1.32(4) . ?
C16A O18A 1.23(3) . ?
C1A C6A 1.3900 . ?
C1A C2A 1.3900 . ?
C6A H6A 0.9300 . ?
C6A C5A 1.3900 . ?
C5A C4A 1.3900 . ?
C5A C7A 1.51(4) . ?
C4A H4A 0.9300 . ?
C4A C3A 1.3900 . ?
C3A C2A 1.3900 . ?
C3A C8A 1.58(2) . ?
C2A H2A 0.9300 . ?
C7A O19A 1.22(4) . ?
C7A O20A 1.17(4) . ?
C8A O21A 1.37(4) . ?
C8A O22A 1.17(4) . ?
C28A C27A 1.3900 . ?
C28A C29A 1.3900 . ?
C28A C31A 1.493(9) . ?
C27A H27A 0.9300 . ?
C27A C26A 1.3900 . ?
C26A C25A 1.3900 . ?
C26A C32A 1.497(10) . ?
C25A H25A 0.9300 . ?
C25A C30A 1.3900 . ?
C30A C29A 1.3900 . ?
C30A O5A 1.469(18) . ?
C29A H29A 0.9300 . ?
C31A O25A 1.258(18) . ?
C31A O26A 1.247(18) . ?
C32A O23A 1.242(18) . ?
C32A O24A 1.251(19) . ?
C34A C33A 1.3900 . ?
C34A C35A 1.3900 . ?
C33A H33A 0.9300 . ?
C33A C38A 1.3900 . ?
C38A C37A 1.3900 . ?
C38A C40A 1.58(5) . ?
C37A H37A 0.9300 . ?
C37A C36A 1.3900 . ?
C36A C35A 1.3900 . ?
C36A C39A 1.50(2) . ?
C35A H35A 0.9300 . ?
C39A O11A 1.30(4) . ?
C39A O12A 1.22(4) . ?
C40A O13A 1.25(5) . ?
C40A O14A 1.32(4) . ?

loop_
_geom_torsion_atom_site_label_1
_geom_torsion_atom_site_label_2
_geom_torsion_atom_site_label_3
_geom_torsion_atom_site_label_4
_geom_torsion
_geom_torsion_site_symmetry_1
_geom_torsion_site_symmetry_2
_geom_torsion_site_symmetry_3
_geom_torsion_site_symmetry_4
_geom_torsion_publ_flag
C1 C6 C5 C4 0.0 . . . . ?
C1 C6 C5 C7 -179(3) . . . . ?
C1 O4 P2 N1 34.5(19) . . . . ?
C1 O4 P2 N2 163.2(17) . . . . ?
C1 O4 P2 O3 -80.4(18) . . . . ?
C6 C1 C2 C3 0.0 . . . . ?
C6 C1 O4 P2 25(3) . . . . ?
C6 C5 C4 C3 0.0 . . . . ?
C6 C5 C7 O19 -15(4) . . . . ?
C6 C5 C7 O20 170(3) . . . . ?
C5 C4 C3 C2 0.0 . . . . ?
C5 C4 C3 C8 178(3) . . . . ?
C5 C7 O19 U3 166(3) . . . . ?
C5 C7 O20 U3 -166(3) . . . . ?
C4 C5 C7 O19 166(3) . . . . ?
C4 C5 C7 O20 -9(4) . . . . ?
C4 C3 C2 C1 0.0 . . . . ?
C4 C3 C8 O21 13(5) . . . . ?
C4 C3 C8 O22 -161(2) . . . . ?
C3 C8 O21 U5 95(4) . . . 2_556 ?
C3 C8 O22 U6 -169(6) . . . 3_666 ?
C2 C1 C6 C5 0.0 . . . . ?
C2 C1 O4 P2 -167.2(11) . . . . ?
C2 C3 C8 O21 -168(3) . . . . ?
C2 C3 C8 O22 18(4) . . . . ?
C7 C5 C4 C3 179(3) . . . . ?
C8 C3 C2 C1 -178(3) . . . . ?
C9 C10 C11 C12 0.0 . . . . ?
C9 C10 C11 C16 179(2) . . . . ?
C9 O3 P2 N1 165.3(17) . . . . ?
C9 O3 P2 N2 33.0(18) . . . . ?
C9 O3 P2 O4 -78.7(17) . . . . ?
C10 C9 C14 C13 0.0 . . . . ?
C10 C9 O3 P2 28(2) . . . . ?
C10 C11 C12 C13 0.0 . . . . ?
C10 C11 C16 O17 170(3) . . . . ?
C10 C11 C16 O18 -3(4) . . . . ?
C11 C12 C13 C14 0.0 . . . . ?
C11 C12 C13 C15 171(2) . . . . ?
C11 C16 O17 U1 -172(3) . . . 4_675 ?
C11 C16 O18 U1 173(2) . . . 4_675 ?
C12 C11 C16 O17 -11(4) . . . . ?
C12 C11 C16 O18 175(2) . . . . ?
C12 C13 C14 C9 0.0 . . . . ?
C12 C13 C15 O15 -168(2) . . . . ?
C12 C13 C15 O16 15(4) . . . . ?
C13 C15 O15 U5 -137(10) . . . 3_667 ?
C13 C15 O16 U6 -152(9) . . . 2_656 ?
C14 C9 C10 C11 0.0 . . . . ?
C14 C9 O3 P2 -159.8(10) . . . . ?
C14 C13 C15 O15 3(4) . . . . ?
C14 C13 C15 O16 -174(3) . . . . ?
C15 C13 C14 C9 -171(3) . . . . ?
C16 C11 C12 C13 -179(2) . . . . ?
C17 C18 C19 C20 0.0 . . . . ?
C17 C18 C19 C23 173(3) . . . . ?
C17 O6 P3 N2 -68(2) . . . . ?
C17 O6 P3 N3 64(2) . . . . ?
C17 O6 P3 O5 -176(2) . . . . ?
C18 C17 C22 C21 0.0 . . . . ?
C18 C17 O6 P3 75(2) . . . . ?
C18 C19 C20 C21 0.0 . . . . ?
C18 C19 C23 O27 32(5) . . . . ?
C18 C19 C23 O28 -151(3) . . . . ?
C19 C20 C21 C22 0.0 . . . . ?
C19 C20 C21 C24 -177(3) . . . . ?
C19 C23 O28 U6 -168(3) . . . 3_666 ?
C20 C19 C23 O27 -155(4) . . . . ?
C20 C19 C23 O28 22(5) . . . . ?
C20 C21 C22 C17 0.0 . . . . ?
C20 C21 C24 O29 12(4) . . . . ?
C20 C21 C24 O30 -177(3) . . . . ?
C21 C24 O30 U2 163(3) . . . 2_546 ?
C22 C17 C18 C19 0.0 . . . . ?
C22 C17 O6 P3 -109(2) . . . . ?
C22 C21 C24 O29 -165(2) . . . . ?
C22 C21 C24 O30 7(5) . . . . ?
C23 C19 C20 C21 -173(3) . . . . ?
C24 C21 C22 C17 177(3) . . . . ?
C28 C27 C26 C25 0.0 . . . . ?
C28 C27 C26 C32 -178(2) . . . . ?
C28 C31 O25 U6 168(2) . . . . ?
C28 C31 O26 U6 -168(2) . . . . ?
C27 C28 C29 C30 0.0 . . . . ?
C27 C28 C31 O25 -5(3) . . . . ?
C27 C28 C31 O26 176(2) . . . . ?
C27 C26 C25 C30 0.0 . . . . ?
C27 C26 C32 O23 -162(2) . . . . ?
C27 C26 C32 O24 23(3) . . . . ?
C26 C25 C30 C29 0.0 . . . . ?
C26 C25 C30 O5 -174.2(18) . . . . ?
C26 C32 O23 U4 174.4(17) . . . 3_667 ?
C26 C32 O24 U1 -124(2) . . . 3_667 ?
C25 C26 C32 O23 20(3) . . . . ?
C25 C26 C32 O24 -156(2) . . . . ?
C25 C30 C29 C28 0.0 . . . . ?
C25 C30 O5 P3 -107(2) . . . . ?
C30 O5 P3 N2 -171(2) . . . . ?
C30 O5 P3 N3 60(3) . . . . ?
C30 O5 P3 O6 -55(2) . . . . ?
C29 C28 C27 C26 0.0 . . . . ?
C29 C28 C31 O25 -177(2) . . . . ?
C29 C28 C31 O26 4(3) . . . . ?
C29 C30 O5 P3 79(2) . . . . ?
C31 C28 C27 C26 -172(2) . . . . ?
C31 C28 C29 C30 172.4(19) . . . . ?
C32 C26 C25 C30 178(2) . . . . ?
C34 C33 C38 C37 0.0 . . . . ?
C34 C33 C38 C40 176.7(13) . . . . ?
C34 O2 P1 N1 -168.6(15) . . . . ?
C34 O2 P1 N3 65.0(16) . . . . ?
C34 O2 P1 O1 -52.0(15) . . . . ?
C33 C34 C35 C36 0.0 . . . . ?
C33 C34 O2 P1 -104.4(11) . . . . ?
C33 C38 C37 C36 0.0 . . . . ?
C33 C38 C40 O13 -177(2) . . . . ?
C33 C38 C40 O14 -5(3) . . . . ?
C38 C37 C36 C35 0.0 . . . . ?
C38 C37 C36 C39 179.0(12) . . . . ?
C38 C40 O13 U3 102(3) . . . 2_546 ?
C38 C40 O14 U2 -155(3) . . . 2_546 ?
C37 C38 C40 O13 -1(3) . . . . ?
C37 C38 C40 O14 171(3) . . . . ?
C37 C36 C35 C34 0.0 . . . . ?
C37 C36 C39 O11 166(2) . . . . ?
C37 C36 C39 O12 -10(3) . . . . ?
C36 C39 O11 U5 178.0(19) . . . . ?
C36 C39 O12 U5 -178.1(17) . . . . ?
C35 C34 C33 C38 0.0 . . . . ?
C35 C34 O2 P1 80.6(12) . . . . ?
C35 C36 C39 O11 -15(3) . . . . ?
C35 C36 C39 O12 169(2) . . . . ?
C39 C36 C35 C34 -179.0(11) . . . . ?
C40 C38 C37 C36 -176.4(14) . . . . ?
C41 C48 C45 C44 0.0 . . . . ?
C41 C48 C45 C46 -177.5(18) . . . . ?
C41 O1 P1 N1 -59.5(14) . . . . ?
C41 O1 P1 N3 72.5(14) . . . . ?
C41 O1 P1 O2 -171.6(12) . . . . ?
C48 C41 C42 C43 0.0 . . . . ?
C48 C41 O1 P1 66.1(15) . . . . ?
C48 C45 C44 C43 0.0 . . . . ?
C48 C45 C46 O7 16(3) . . . . ?
C48 C45 C46 O8 -148.3(18) . . . . ?
C45 C44 C43 C42 0.0 . . . . ?
C45 C44 C43 C47 -176.8(15) . . . . ?
C44 C45 C46 O7 -161.1(16) . . . . ?
C44 C45 C46 O8 34(3) . . . . ?
C44 C43 C42 C41 0.0 . . . . ?
C44 C43 C47 O9 23(2) . . . . ?
C44 C43 C47 O10 -160.2(15) . . . . ?
C42 C41 C48 C45 0.0 . . . . ?
C42 C41 O1 P1 -118.4(11) . . . . ?
C42 C43 C47 O9 -154.2(15) . . . . ?
C42 C43 C47 O10 23(2) . . . . ?
C46 C45 C44 C43 177.6(17) . . . . ?
C47 C43 C42 C41 177.1(13) . . . . ?
N2 P3 O5A C30A -160(3) . . . . ?
N3 P3 O5A C30A 73(3) . . . . ?
O1 C41 C48 C45 175.4(14) . . . . ?
O1 C41 C42 C43 -175.7(13) . . . . ?
O1 C41A C48A C45A 179.7(14) . . . . ?
O1 C41A C42A C43A -179.7(14) . . . . ?
O2 C34 C33 C38 -175.1(11) . . . . ?
O2 C34 C35 C36 175.1(11) . . . . ?
O2 C34A C33A C38A 177.3(11) . . . . ?
O2 C34A C35A C36A -176.9(13) . . . . ?
O3 C9 C10 C11 172(2) . . . . ?
O3 C9 C14 C13 -172(2) . . . . ?
O3 C9A C10A C11A -177(2) . . . . ?
O3 C9A C14A C13A 177.0(19) . . . . ?
O4 C1 C6 C5 167(3) . . . . ?
O4 C1 C2 C3 -168(2) . . . . ?
O4 C1A C6A C5A 179(3) . . . . ?
O4 C1A C2A C3A -179(2) . . . . ?
O5 C30 C29 C28 174.4(17) . . . . ?
O6 C17 C18 C19 176(2) . . . . ?
O6 C17 C22 C21 -175(3) . . . . ?
O6 P3 O5A C30A -40(4) . . . . ?
O6 C17A C18A C19A 178.1(15) . . . . ?
O6 C17A C22A C21A -178.5(12) . . . . ?
O11 C39 O12 U5 6(3) . . . . ?
O12 C39 O11 U5 -6(3) . . . . ?
O13 C40 O14 U2 18(5) . . . 2_546 ?
O14 C40 O13 U3 -72(3) . . . 2_546 ?
O15 C15 O16 U6 31(12) . . . 2_656 ?
O16 C15 O15 U5 40(13) . . . 3_667 ?
O17 C16 O18 U1 1(5) . . . 4_675 ?
O18 C16 O17 U1 -1(5) . . . 4_675 ?
O19 C7 O20 U3 18(3) . . . . ?
O20 C7 O19 U3 -18(3) . . . . ?
O21 C8 O22 U6 17(10) . . . 3_666 ?
O22 C8 O21 U5 -92(4) . . . 2_556 ?
O23 C32 O24 U1 61(3) . . . 3_667 ?
O24 C32 O23 U4 -11(5) . . . 3_667 ?
O25 C31 O26 U6 14(3) . . . . ?
O26 C31 O25 U6 -13(3) . . . . ?
O27 C23 O28 U6 10(8) . . . 3_666 ?
O29 C24 O30 U2 -28(7) . . . 2_546 ?
P1 N1 P2 N2 5.0(13) . . . . ?
P1 N1 P2 O3 -122.4(9) . . . . ?
P1 N1 P2 O4 124.6(9) . . . . ?
P1 N3 P3 N2 0.0(15) . . . . ?
P1 N3 P3 O5 122.1(13) . . . . ?
P1 N3 P3 O6 -129.6(11) . . . . ?
P1 N3 P3 O5A 121.0(17) . . . . ?
P1 O1 C41A C48A 12(2) . . . . ?
P1 O1 C41A C42A -168.7(17) . . . . ?
P1 O2 C34A C33A -106.3(14) . . . . ?
P1 O2 C34A C35A 70.8(17) . . . . ?
P2 N1 P1 N3 -10.6(13) . . . . ?
P2 N1 P1 O1 118.9(9) . . . . ?
P2 N1 P1 O2 -133.1(9) . . . . ?
P2 N2 P3 N3 -6.1(13) . . . . ?
P2 N2 P3 O5 -134.3(13) . . . . ?
P2 N2 P3 O6 121.1(9) . . . . ?
P2 N2 P3 O5A -126(2) . . . . ?
P2 O3 C9A C10A 15(2) . . . . ?
P2 O3 C9A C14A -162.0(10) . . . . ?
P2 O4 C1A C6A 12(3) . . . . ?
P2 O4 C1A C2A -168.8(12) . . . . ?
P3 N2 P2 N1 3.8(12) . . . . ?
P3 N2 P2 O3 129.6(8) . . . . ?
P3 N2 P2 O4 -118.4(9) . . . . ?
P3 N3 P1 N1 8.0(15) . . . . ?
P3 N3 P1 O1 -121.9(11) . . . . ?
P3 N3 P1 O2 128.6(10) . . . . ?
P3 O6 C17A C18A 56.1(17) . . . . ?
P3 O6 C17A C22A -125.6(13) . . . . ?
U3 C40A O14A U2 -46(2) 2_546 . . 2_546 ?
C41A O1 P1 N1 -23(2) . . . . ?
C41A O1 P1 N3 109(2) . . . . ?
C41A O1 P1 O2 -135.4(19) . . . . ?
C41A C48A C45A C44A 0.0 . . . . ?
C41A C48A C45A C46A -179.7(13) . . . . ?
C48A C41A C42A C43A 0.0 . . . . ?
C48A C45A C44A C43A 0.0 . . . . ?
C48A C45A C46A O7A 93(5) . . . . ?
C48A C45A C46A O8A -88(5) . . . . ?
C45A C44A C43A C42A 0.0 . . . . ?
C45A C44A C43A C47A -179.9(13) . . . . ?
C44A C45A C46A O7A -87(5) . . . . ?
C44A C45A C46A O8A 93(5) . . . . ?
C44A C43A C42A C41A 0.0 . . . . ?
C44A C43A C47A O9A -38(5) . . . . ?
C44A C43A C47A O10A 143(5) . . . . ?
C42A C41A C48A C45A 0.0 . . . . ?
C42A C43A C47A O9A 142(5) . . . . ?
C42A C43A C47A O10A -37(5) . . . . ?
C46A C45A C44A C43A 179.7(13) . . . . ?
C47A C43A C42A C41A 179.9(13) . . . . ?
C23A C19A C20A C21A -179.5(12) . . . . ?
C24A C21A C22A C17A -179.8(11) . . . . ?
O27A C23A O28A U6 13(3) . . . 3_666 ?
O27A C23A C19A C18A 26(2) . . . . ?
O27A C23A C19A C20A -154.5(19) . . . . ?
O28A C23A C19A C18A -152(2) . . . . ?
O28A C23A C19A C20A 27(2) . . . . ?
O29A C24A O30A U2 -28(3) . . . 2_546 ?
O29A C24A C21A C20A 20.7(19) . . . . ?
O29A C24A C21A C22A -159.5(18) . . . . ?
O30A C24A C21A C20A -153.7(19) . . . . ?
O30A C24A C21A C22A 26(2) . . . . ?
C17A O6 P3 N2 -57.9(17) . . . . ?
C17A O6 P3 N3 74.0(16) . . . . ?
C17A O6 P3 O5A -175(2) . . . . ?
C17A C18A C19A C23A 179.5(12) . . . . ?
C17A C18A C19A C20A 0.0 . . . . ?
C18A C17A C22A C21A 0.0 . . . . ?
C18A C19A C20A C21A 0.0 . . . . ?
C19A C23A O28A U6 -169.2(17) . . . 3_666 ?
C19A C20A C21A C24A 179.9(11) . . . . ?
C19A C20A C21A C22A 0.0 . . . . ?
C20A C21A C22A C17A 0.0 . . . . ?
C21A C24A O30A U2 145.8(18) . . . 2_546 ?
C22A C17A C18A C19A 0.0 . . . . ?
C9A O3 P2 N1 -178.9(16) . . . . ?
C9A O3 P2 N2 48.8(17) . . . . ?
C9A O3 P2 O4 -62.9(17) . . . . ?
C9A C10A C11A C12A 0.0 . . . . ?
C9A C10A C11A C16A 179(2) . . . . ?
C10A C9A C14A C13A 0.0 . . . . ?
C10A C11A C12A C13A 0.0 . . . . ?
C10A C11A C16A U1 -103(12) . . . 4_675 ?
C10A C11A C16A O17A 169(2) . . . . ?
C10A C11A C16A O18A -6(3) . . . . ?
C11A C12A C13A C14A 0.0 . . . . ?
C11A C12A C13A C15A 177.7(17) . . . . ?
C11A C16A O17A U1 168(2) . . . 4_675 ?
C11A C16A O18A U1 -167(2) . . . 4_675 ?
C12A C11A C16A U1 75(12) . . . 4_675 ?
C12A C11A C16A O17A -12(3) . . . . ?
C12A C11A C16A O18A 173(2) . . . . ?
C12A C13A C14A C9A 0.0 . . . . ?
C12A C13A C15A O15A -177.4(16) . . . . ?
C12A C13A C15A O16A 9(2) . . . . ?
C13A C15A O15A U5 136(6) . . . 3_667 ?
C13A C15A O16A U6 -128(3) . . . 2_656 ?
C14A C9A C10A C11A 0.0 . . . . ?
C14A C13A C15A O15A 0(2) . . . . ?
C14A C13A C15A O16A -172.9(15) . . . . ?
C15A C13A C14A C9A -177.8(16) . . . . ?
C16A C11A C12A C13A -179(2) . . . . ?
O15A C15A O16A U6 59(4) . . . 2_656 ?
O16A C15A O15A U5 -51(7) . . . 3_667 ?
O17A C16A O18A U1 18(3) . . . 4_675 ?
O18A C16A O17A U1 -18(3) . . . 4_675 ?
C1A O4 P2 N1 49(2) . . . . ?
C1A O4 P2 N2 177.8(18) . . . . ?
C1A O4 P2 O3 -65.8(19) . . . . ?
C1A C6A C5A C4A 0.0 . . . . ?
C1A C6A C5A C7A -178(2) . . . . ?
C6A C1A C2A C3A 0.0 . . . . ?
C6A C5A C4A C3A 0.0 . . . . ?
C6A C5A C7A O19A -10(4) . . . . ?
C6A C5A C7A O20A 172(2) . . . . ?
C5A C4A C3A C2A 0.0 . . . . ?
C5A C4A C3A C8A -179(3) . . . . ?
C5A C7A O19A U3 -175(3) . . . . ?
C5A C7A O20A U3 175(2) . . . . ?
C4A C5A C7A O19A 172(2) . . . . ?
C4A C5A C7A O20A -6(4) . . . . ?
C4A C3A C2A C1A 0.0 . . . . ?
C4A C3A C8A O21A 10(4) . . . . ?
C4A C3A C8A O22A -177(3) . . . . ?
C3A C8A O21A U5 102(3) . . . 2_556 ?
C3A C8A O22A U6 138(3) . . . 3_666 ?
C2A C1A C6A C5A 0.0 . . . . ?
C2A C3A C8A O21A -169(2) . . . . ?
C2A C3A C8A O22A 4(4) . . . . ?
C7A C5A C4A C3A 177(3) . . . . ?
C8A C3A C2A C1A 179(2) . . . . ?
O19A C7A O20A U3 -2(4) . . . . ?
O20A C7A O19A U3 2(4) . . . . ?
O21A C8A O22A U6 -50(7) . . . 3_666 ?
O22A C8A O21A U5 -71(5) . . . 2_556 ?
C28A C27A C26A C25A 0.0 . . . . ?
C28A C27A C26A C32A -178(2) . . . . ?
C28A C31A O25A U6 177(2) . . . . ?
C28A C31A O26A U6 -176(3) . . . . ?
C27A C28A C29A C30A 0.0 . . . . ?
C27A C28A C31A O25A 5(4) . . . . ?
C27A C28A C31A O26A 165(3) . . . . ?
C27A C26A C25A C30A 0.0 . . . . ?
C27A C26A C32A O23A -146(3) . . . . ?
C27A C26A C32A O24A 24(4) . . . . ?
C26A C25A C30A C29A 0.0 . . . . ?
C26A C25A C30A O5A -169.7(18) . . . . ?
C26A C32A O23A U4 -159(2) . . . 3_667 ?
C26A C32A O24A U1 -132(3) . . . 3_667 ?
C25A C26A C32A O23A 36(4) . . . . ?
C25A C26A C32A O24A -154(3) . . . . ?
C25A C30A C29A C28A 0.0 . . . . ?
C25A C30A O5A P3 -124(3) . . . . ?
C29A C28A C27A C26A 0.0 . . . . ?
C29A C28A C31A O25A -175(3) . . . . ?
C29A C28A C31A O26A -15(4) . . . . ?
C29A C30A O5A P3 67(4) . . . . ?
C31A C28A C27A C26A -180(2) . . . . ?
C31A C28A C29A C30A 179.6(19) . . . . ?
C32A C26A C25A C30A 178(2) . . . . ?
O23A C32A O24A U1 38(7) . . . 3_667 ?
O24A C32A O23A U4 31(6) . . . 3_667 ?
O25A C31A O26A U6 -18(4) . . . . ?
O26A C31A O25A U6 18(4) . . . . ?
O5A C30A C29A C28A 167(2) . . . . ?
C34A O2 P1 N1 -157.9(17) . . . . ?
C34A O2 P1 N3 75.7(19) . . . . ?
C34A O2 P1 O1 -41.3(18) . . . . ?
C34A C33A C38A C37A 0.0 . . . . ?
C34A C33A C38A C40A 179.9(12) . . . . ?
C33A C34A C35A C36A 0.0 . . . . ?
C33A C38A C37A C36A 0.0 . . . . ?
C33A C38A C40A U3 -143.5(17) . . . 2_546 ?
C33A C38A C40A O13A 174(2) . . . . ?
C33A C38A C40A O14A -18(2) . . . . ?
C38A C37A C36A C35A 0.0 . . . . ?
C38A C37A C36A C39A -177.6(12) . . . . ?
C38A C40A O13A U3 111(3) . . . 2_546 ?
C38A C40A O14A U2 176.4(14) . . . 2_546 ?
C37A C38A C40A U3 36(2) . . . 2_546 ?
C37A C38A C40A O13A -7(3) . . . . ?
C37A C38A C40A O14A 162.4(18) . . . . ?
C37A C36A C35A C34A 0.0 . . . . ?
C37A C36A C39A O11A 172.5(18) . . . . ?
C37A C36A C39A O12A -11(3) . . . . ?
C36A C39A O11A U5 -168.2(15) . . . . ?
C36A C39A O12A U5 168.4(18) . . . . ?
C35A C34A C33A C38A 0.0 . . . . ?
C35A C36A C39A O11A -5(2) . . . . ?
C35A C36A C39A O12A 172(2) . . . . ?
C39A C36A C35A C34A 177.7(11) . . . . ?
C40A C38A C37A C36A -179.9(10) . . . . ?
O11A C39A O12A U5 -15(3) . . . . ?
O12A C39A O11A U5 15(3) . . . . ?
O13A C40A O14A U2 -16(5) . . . 2_546 ?
O14A C40A O13A U3 -55(5) . . . 2_546 ?

loop_
_smtbx_masks_void_nr
_smtbx_masks_void_average_x
_smtbx_masks_void_average_y
_smtbx_masks_void_average_z
_smtbx_masks_void_volume
_smtbx_masks_void_count_electrons
_smtbx_masks_void_content
1 -0.647 0.148 -0.817 7653.2 1182.8 '4 H2O,28 DMF'
